data_4079092
loop_
_publ_author_name
'Engerer, Laura K.'
'Carlson, Christin N.'
'Hanusa, Timothy P.'
'Brennessel, William W.'
'Young, Victor G.'

_publ_section_title
;
 \s- vs \p-Bonding in Manganese(II) Allyl Complexes
;
_journal_issue 17
_journal_name_full Organometallics
_journal_page_first 6131
_journal_paper_doi 10.1021/om300478v
_journal_volume 31
_journal_year 2012
_chemical_absolute_configuration ad
_chemical_formula_moiety 'C36 H84 K2 Mn Si8'
_chemical_formula_sum 'C36 H84 K2 Mn Si8'
_chemical_formula_weight 874.89
_chemical_name_common 02132
_chemical_name_systematic
; 
 ? 
;
_space_group_IT_number 4
_symmetry_cell_setting monoclinic
_symmetry_space_group_name_Hall 'P 2yb'
_symmetry_space_group_name_H-M 'P 1 21 1'
_atom_sites_solution_hydrogens geom
_atom_sites_solution_primary direct
_atom_sites_solution_secondary difmap
_audit_creation_method SHELXL-97
_cell_angle_alpha 90.00
_cell_angle_beta 96.653(3)
_cell_angle_gamma 90.00
_cell_formula_units_Z 4
_cell_length_a 12.046(2)
_cell_length_b 10.253(2)
_cell_length_c 44.850(7)
_cell_measurement_reflns_used 3084
_cell_measurement_temperature 173(2)
_cell_volume 5502.0(17)
_computing_cell_refinement 'SAINT, Bruker'
_computing_data_collection 'SMART, Bruker'
_computing_data_reduction 'SAINT, Bruker'
_computing_molecular_graphics 'SHELXTL, Bruker'
_computing_structure_refinement SHELXL-97
_computing_structure_solution SIR97
_diffrn_ambient_temperature 173(2)
_diffrn_measured_fraction_theta_full 0.972
_diffrn_measured_fraction_theta_max 0.972
_diffrn_measurement_device_type 'Siemens SMART Platform CCD'
_diffrn_measurement_method 'area detector, omega scans'
_diffrn_radiation_monochromator graphite
_diffrn_radiation_source 'normal-focus sealed tube'
_diffrn_radiation_type MoK\a
_diffrn_radiation_wavelength 0.71073
_diffrn_reflns_av_R_equivalents 0.0000
_diffrn_reflns_av_sigmaI/netI 0.0692
_diffrn_reflns_limit_h_max 14
_diffrn_reflns_limit_h_min -14
_diffrn_reflns_limit_k_max 12
_diffrn_reflns_limit_k_min -12
_diffrn_reflns_limit_l_max 53
_diffrn_reflns_limit_l_min -53
_diffrn_reflns_number 18806
_diffrn_reflns_theta_full 25.29
_diffrn_reflns_theta_max 25.29
_diffrn_reflns_theta_min 1.70
_exptl_absorpt_coefficient_mu 0.586
_exptl_absorpt_correction_T_max 1.000000
_exptl_absorpt_correction_T_min 0.837660
_exptl_absorpt_correction_type multi-scan
_exptl_absorpt_process_details 'SADABS, R. Blessing, 1995'
_exptl_crystal_colour yellow-orange
_exptl_crystal_density_diffrn 1.056
_exptl_crystal_density_method 'not measured'
_exptl_crystal_description block
_exptl_crystal_F_000 1900
_exptl_crystal_size_max 0.32
_exptl_crystal_size_mid 0.18
_exptl_crystal_size_min 0.17
_refine_diff_density_max 0.595
_refine_diff_density_min -0.566
_refine_diff_density_rms 0.079
_refine_ls_abs_structure_details 'Flack H D (1983), Acta Cryst. A39, 876-881'
_refine_ls_abs_structure_Flack 0.02(3)
_refine_ls_extinction_method none
_refine_ls_goodness_of_fit_ref 1.004
_refine_ls_hydrogen_treatment mixed
_refine_ls_matrix_type full
_refine_ls_number_parameters 971
_refine_ls_number_reflns 18806
_refine_ls_number_restraints 25
_refine_ls_restrained_S_all 1.003
_refine_ls_R_factor_all 0.0713
_refine_ls_R_factor_gt 0.0641
_refine_ls_shift/su_max 0.001
_refine_ls_shift/su_mean 0.000
_refine_ls_structure_factor_coef Fsqd
_refine_ls_weighting_details 'calc w=1/[\s^2^(Fo^2^)+(0.0535P)^2^+12.2871P] where P=(Fo^2^+2Fc^2^)/3'
_refine_ls_weighting_scheme calc
_refine_ls_wR_factor_gt 0.1546
_refine_ls_wR_factor_ref 0.1595
_reflns_number_gt 17067
_reflns_number_total 18806
_reflns_threshold_expression >2sigma(I)
_cod_data_source_file om300478v_si_002.cif
_cod_data_source_block 02132
_cod_original_cell_volume 5502(1)
_cod_original_sg_symbol_H-M P2(1)
_cod_database_code 4079092

loop_
_symmetry_equiv_pos_as_xyz
'x, y, z'
'-x, y+1/2, -z'

loop_
_atom_site_label
_atom_site_type_symbol
_atom_site_fract_x
_atom_site_fract_y
_atom_site_fract_z
_atom_site_U_iso_or_equiv
_atom_site_adp_type
_atom_site_occupancy
_atom_site_symmetry_multiplicity
_atom_site_calc_flag
_atom_site_refinement_flags
K1 K 0.05053(14) 0.82248(19) 0.85310(4) 0.0478(5) Uani 1 1 d .
Si1 Si 0.36804(18) 0.8460(2) 0.91038(4) 0.0373(5) Uani 1 1 d .
C1 C 0.3324(8) 0.8098(11) 0.94915(17) 0.060(3) Uani 1 1 d .
H1A H 0.2641 0.8567 0.9526 0.090 Uiso 1 1 calc R
H1B H 0.3940 0.8379 0.9640 0.090 Uiso 1 1 calc R
H1C H 0.3205 0.7158 0.9512 0.090 Uiso 1 1 calc R
C2 C 0.3370(10) 1.0207(9) 0.9012(2) 0.075(4) Uani 1 1 d .
H2A H 0.3562 1.0400 0.8811 0.112 Uiso 1 1 calc R
H2B H 0.3811 1.0765 0.9159 0.112 Uiso 1 1 calc R
H2C H 0.2572 1.0375 0.9020 0.112 Uiso 1 1 calc R
C3 C 0.5227(7) 0.8261(9) 0.9114(2) 0.056(2) Uani 1 1 d .
H3A H 0.5431 0.8272 0.8909 0.085 Uiso 1 1 calc R
H3B H 0.5454 0.7428 0.9210 0.085 Uiso 1 1 calc R
H3C H 0.5606 0.8977 0.9230 0.085 Uiso 1 1 calc R
C4 C 0.2899(6) 0.7384(7) 0.88279(15) 0.0324(16) Uani 1 1 d D
H4A H 0.252(5) 0.666(5) 0.8904(15) 0.039 Uiso 1 1 d D
C5 C 0.2901(6) 0.7479(7) 0.85131(17) 0.0337(17) Uani 1 1 d D
H5A H 0.332(5) 0.818(5) 0.8439(15) 0.040 Uiso 1 1 d D
C6 C 0.2367(6) 0.6725(7) 0.82866(15) 0.0329(17) Uani 1 1 d D
H6A H 0.185(4) 0.610(5) 0.8354(15) 0.040 Uiso 1 1 d D
Si2 Si 0.23626(17) 0.6951(2) 0.78822(4) 0.0333(5) Uani 1 1 d .
C7 C 0.3133(7) 0.8459(9) 0.78021(18) 0.047(2) Uani 1 1 d .
H7A H 0.2693 0.9225 0.7846 0.070 Uiso 1 1 calc R
H7B H 0.3260 0.8469 0.7590 0.070 Uiso 1 1 calc R
H7C H 0.3854 0.8478 0.7928 0.070 Uiso 1 1 calc R
C8 C 0.0895(7) 0.7096(12) 0.76949(18) 0.064(3) Uani 1 1 d .
H8A H 0.0499 0.7771 0.7796 0.096 Uiso 1 1 calc R
H8B H 0.0510 0.6259 0.7708 0.096 Uiso 1 1 calc R
H8C H 0.0908 0.7332 0.7484 0.096 Uiso 1 1 calc R
C9 C 0.3017(10) 0.5530(11) 0.7707(2) 0.073(3) Uani 1 1 d .
H9A H 0.2668 0.4720 0.7765 0.109 Uiso 1 1 calc R
H9B H 0.3819 0.5508 0.7776 0.109 Uiso 1 1 calc R
H9C H 0.2906 0.5619 0.7488 0.109 Uiso 1 1 calc R
Si3 Si -0.03550(16) 0.6213(2) 0.91814(4) 0.0285(4) Uani 1 1 d .
C10 C -0.1642(6) 0.6267(9) 0.93647(17) 0.0399(18) Uani 1 1 d .
H10A H -0.1989 0.5401 0.9356 0.060 Uiso 1 1 calc R
H10B H -0.2162 0.6898 0.9261 0.060 Uiso 1 1 calc R
H10C H -0.1461 0.6531 0.9575 0.060 Uiso 1 1 calc R
C11 C 0.0772(6) 0.5240(9) 0.93940(17) 0.0404(19) Uani 1 1 d .
H11A H 0.0608 0.4308 0.9366 0.061 Uiso 1 1 calc R
H11B H 0.0817 0.5458 0.9608 0.061 Uiso 1 1 calc R
H11C H 0.1488 0.5439 0.9320 0.061 Uiso 1 1 calc R
C12 C 0.0172(7) 0.7942(8) 0.92014(18) 0.0412(19) Uani 1 1 d .
H12A H 0.0839 0.8009 0.9096 0.062 Uiso 1 1 calc R
H12B H 0.0362 0.8193 0.9412 0.062 Uiso 1 1 calc R
H12C H -0.0410 0.8525 0.9107 0.062 Uiso 1 1 calc R
C13 C -0.0610(6) 0.5537(7) 0.87932(15) 0.0278(15) Uani 1 1 d D
H13A H 0.013(3) 0.529(7) 0.8765(15) 0.033 Uiso 1 1 d D
C14 C -0.1432(6) 0.6204(6) 0.85780(16) 0.0288(15) Uani 1 1 d D
H14A H -0.206(3) 0.651(7) 0.8676(13) 0.035 Uiso 1 1 d D
C15 C -0.1401(6) 0.6412(7) 0.82839(15) 0.0316(16) Uani 1 1 d D
H15A H -0.066(3) 0.619(7) 0.8247(16) 0.038 Uiso 1 1 d D
Si4 Si -0.25105(19) 0.7119(2) 0.80130(5) 0.0392(5) Uani 1 1 d .
C16 C -0.3856(7) 0.7053(11) 0.8181(2) 0.062(3) Uani 1 1 d .
H16A H -0.3749 0.7424 0.8384 0.094 Uiso 1 1 calc R
H16B H -0.4101 0.6145 0.8191 0.094 Uiso 1 1 calc R
H16C H -0.4425 0.7557 0.8056 0.094 Uiso 1 1 calc R
C17 C -0.2177(8) 0.8846(8) 0.7918(2) 0.054(2) Uani 1 1 d .
H17A H -0.2117 0.9379 0.8100 0.081 Uiso 1 1 calc R
H17B H -0.2773 0.9192 0.7772 0.081 Uiso 1 1 calc R
H17C H -0.1466 0.8869 0.7832 0.081 Uiso 1 1 calc R
C18 C -0.2641(10) 0.6146(10) 0.76543(18) 0.072(3) Uani 1 1 d .
H18A H -0.2936 0.5277 0.7691 0.107 Uiso 1 1 calc R
H18B H -0.1903 0.6060 0.7584 0.107 Uiso 1 1 calc R
H18C H -0.3149 0.6594 0.7501 0.107 Uiso 1 1 calc R
Mn1 Mn -0.14091(8) 0.35762(11) 0.88023(2) 0.0289(2) Uani 1 1 d .
Si5 Si 0.07749(16) 0.22860(18) 0.83827(4) 0.0285(4) Uani 1 1 d .
C19 C 0.0237(7) 0.3344(7) 0.80609(17) 0.0405(18) Uani 1 1 d .
H19A H -0.0426 0.2941 0.7951 0.061 Uiso 1 1 calc R
H19B H 0.0816 0.3449 0.7926 0.061 Uiso 1 1 calc R
H19C H 0.0039 0.4201 0.8136 0.061 Uiso 1 1 calc R
C20 C 0.1404(8) 0.0834(8) 0.82060(19) 0.046(2) Uani 1 1 d .
H20A H 0.0806 0.0293 0.8104 0.069 Uiso 1 1 calc R
H20B H 0.1840 0.0318 0.8362 0.069 Uiso 1 1 calc R
H20C H 0.1894 0.1136 0.8060 0.069 Uiso 1 1 calc R
C21 C 0.1967(6) 0.3163(8) 0.86105(18) 0.0369(18) Uani 1 1 d .
H21A H 0.1678 0.3662 0.8771 0.055 Uiso 1 1 calc R
H21B H 0.2326 0.3758 0.8480 0.055 Uiso 1 1 calc R
H21C H 0.2515 0.2524 0.8698 0.055 Uiso 1 1 calc R
C22 C -0.0298(6) 0.1887(7) 0.86226(16) 0.0323(16) Uani 1 1 d D
H22A H -0.092(4) 0.133(6) 0.8575(16) 0.039 Uiso 1 1 d D
C23 C -0.0154(5) 0.1879(7) 0.89420(15) 0.0290(16) Uani 1 1 d D
H23A H 0.057(3) 0.212(7) 0.9044(13) 0.035 Uiso 1 1 d D
C24 C -0.0947(6) 0.1693(7) 0.91399(14) 0.0283(15) Uani 1 1 d D
H24A H -0.164(3) 0.135(7) 0.9048(14) 0.034 Uiso 1 1 d D
Si6 Si -0.06886(19) 0.1510(2) 0.95534(4) 0.0332(5) Uani 1 1 d .
C25 C 0.0839(7) 0.1249(9) 0.96699(19) 0.048(2) Uani 1 1 d .
H25A H 0.1224 0.2093 0.9683 0.072 Uiso 1 1 calc R
H25B H 0.1150 0.0699 0.9521 0.072 Uiso 1 1 calc R
H25C H 0.0942 0.0818 0.9866 0.072 Uiso 1 1 calc R
C26 C -0.1530(8) 0.0091(8) 0.96605(19) 0.050(2) Uani 1 1 d .
H26A H -0.2317 0.0222 0.9583 0.076 Uiso 1 1 calc R
H26B H -0.1461 0.0017 0.9880 0.076 Uiso 1 1 calc R
H26C H -0.1255 -0.0709 0.9575 0.076 Uiso 1 1 calc R
C27 C -0.1142(8) 0.2953(9) 0.9768(2) 0.057(2) Uani 1 1 d .
H27A H -0.1904 0.3203 0.9687 0.085 Uiso 1 1 calc R
H27B H -0.0634 0.3686 0.9747 0.085 Uiso 1 1 calc R
H27C H -0.1125 0.2723 0.9980 0.085 Uiso 1 1 calc R
K2 K -0.57573(15) 0.51282(18) 0.86403(4) 0.0446(4) Uani 1 1 d .
Si7 Si -0.36951(16) 0.2343(2) 0.83639(4) 0.0308(4) Uani 1 1 d .
C28 C -0.5199(7) 0.2546(11) 0.8220(2) 0.058(3) Uani 1 1 d .
H28A H -0.5338 0.3451 0.8156 0.087 Uiso 1 1 calc R
H28B H -0.5660 0.2334 0.8380 0.087 Uiso 1 1 calc R
H28C H -0.5390 0.1960 0.8049 0.087 Uiso 1 1 calc R
C29 C -0.2895(7) 0.2534(9) 0.80413(17) 0.048(2) Uani 1 1 d .
H29A H -0.2945 0.3441 0.7972 0.072 Uiso 1 1 calc R
H29B H -0.3203 0.1955 0.7879 0.072 Uiso 1 1 calc R
H29C H -0.2110 0.2309 0.8102 0.072 Uiso 1 1 calc R
C30 C -0.3588(8) 0.0657(8) 0.8510(2) 0.049(2) Uani 1 1 d .
H30A H -0.3708 0.0040 0.8343 0.073 Uiso 1 1 calc R
H30B H -0.4156 0.0518 0.8647 0.073 Uiso 1 1 calc R
H30C H -0.2843 0.0520 0.8619 0.073 Uiso 1 1 calc R
C31 C -0.3222(5) 0.3507(7) 0.86700(14) 0.0258(14) Uani 1 1 d D
H31A H -0.343(6) 0.434(3) 0.8576(14) 0.031 Uiso 1 1 d D
C32 C -0.3713(5) 0.3345(6) 0.89517(14) 0.0257(14) Uani 1 1 d D
H32A H -0.379(6) 0.249(3) 0.9036(14) 0.031 Uiso 1 1 d D
C33 C -0.4052(6) 0.4242(7) 0.91428(16) 0.0338(17) Uani 1 1 d D
H33A H -0.375(5) 0.510(3) 0.9138(17) 0.041 Uiso 1 1 d D
Si8 Si -0.46787(18) 0.3948(2) 0.94897(5) 0.0347(5) Uani 1 1 d .
C34 C -0.6245(7) 0.4165(12) 0.9407(2) 0.063(3) Uani 1 1 d .
H34A H -0.6410 0.5050 0.9332 0.095 Uiso 1 1 calc R
H34B H -0.6594 0.4030 0.9592 0.095 Uiso 1 1 calc R
H34C H -0.6543 0.3529 0.9256 0.095 Uiso 1 1 calc R
C35 C -0.4402(8) 0.2280(9) 0.96260(18) 0.052(2) Uani 1 1 d .
H35A H -0.3595 0.2120 0.9651 0.078 Uiso 1 1 calc R
H35B H -0.4771 0.1659 0.9481 0.078 Uiso 1 1 calc R
H35C H -0.4694 0.2169 0.9820 0.078 Uiso 1 1 calc R
C36 C -0.4121(8) 0.5152(9) 0.97837(18) 0.053(2) Uani 1 1 d .
H36A H -0.3329 0.4972 0.9846 0.080 Uiso 1 1 calc R
H36B H -0.4539 0.5076 0.9958 0.080 Uiso 1 1 calc R
H36C H -0.4203 0.6037 0.9702 0.080 Uiso 1 1 calc R
K3 K 0.19094(15) 0.3157(2) 0.64875(4) 0.0525(5) Uani 1 1 d .
Si9 Si 0.45968(19) 0.3448(2) 0.59246(4) 0.0397(5) Uani 1 1 d .
C37 C 0.6159(7) 0.3197(10) 0.5919(2) 0.061(3) Uani 1 1 d .
H37A H 0.6297 0.2309 0.5851 0.091 Uiso 1 1 calc R
H37B H 0.6546 0.3328 0.6121 0.091 Uiso 1 1 calc R
H37C H 0.6439 0.3826 0.5781 0.091 Uiso 1 1 calc R
C38 C 0.3890(9) 0.3150(11) 0.5544(2) 0.068(3) Uani 1 1 d .
H38A H 0.3851 0.2209 0.5506 0.102 Uiso 1 1 calc R
H38B H 0.4311 0.3571 0.5397 0.102 Uiso 1 1 calc R
H38C H 0.3132 0.3511 0.5528 0.102 Uiso 1 1 calc R
C39 C 0.4419(11) 0.5226(10) 0.6020(3) 0.083(4) Uani 1 1 d .
H39A H 0.3621 0.5436 0.6006 0.125 Uiso 1 1 calc R
H39B H 0.4775 0.5771 0.5879 0.125 Uiso 1 1 calc R
H39C H 0.4769 0.5393 0.6225 0.125 Uiso 1 1 calc R
C40 C 0.4040(6) 0.2396(8) 0.61972(15) 0.0336(17) Uani 1 1 d D
H40A H 0.352(4) 0.178(5) 0.6099(15) 0.040 Uiso 1 1 d D
C41 C 0.4330(6) 0.2491(7) 0.65102(15) 0.0291(15) Uani 1 1 d D
H41A H 0.490(4) 0.313(5) 0.6566(15) 0.035 Uiso 1 1 d D
C42 C 0.3967(7) 0.1704(7) 0.67406(17) 0.0370(18) Uani 1 1 d D
H42A H 0.356(5) 0.093(4) 0.6681(17) 0.044 Uiso 1 1 d D
Si10 Si 0.43433(17) 0.18883(19) 0.71437(4) 0.0306(4) Uani 1 1 d .
C43 C 0.3023(6) 0.1922(9) 0.73304(17) 0.0416(19) Uani 1 1 d .
H43A H 0.2666 0.2778 0.7300 0.062 Uiso 1 1 calc R
H43B H 0.3204 0.1760 0.7546 0.062 Uiso 1 1 calc R
H43C H 0.2511 0.1244 0.7243 0.062 Uiso 1 1 calc R
C44 C 0.5183(7) 0.0486(9) 0.73211(19) 0.047(2) Uani 1 1 d .
H44A H 0.5964 0.0576 0.7282 0.070 Uiso 1 1 calc R
H44B H 0.4879 -0.0336 0.7235 0.070 Uiso 1 1 calc R
H44C H 0.5145 0.0489 0.7538 0.070 Uiso 1 1 calc R
C45 C 0.5132(6) 0.3438(8) 0.72349(15) 0.0379(18) Uani 1 1 d .
H45A H 0.5773 0.3481 0.7119 0.057 Uiso 1 1 calc R
H45B H 0.5397 0.3459 0.7450 0.057 Uiso 1 1 calc R
H45C H 0.4639 0.4185 0.7184 0.057 Uiso 1 1 calc R
Si11 Si 0.04566(17) 0.1262(2) 0.58305(4) 0.0299(4) Uani 1 1 d .
C46 C 0.1394(7) 0.0294(9) 0.56146(18) 0.045(2) Uani 1 1 d .
H46A H 0.2152 0.0293 0.5721 0.067 Uiso 1 1 calc R
H46B H 0.1408 0.0683 0.5415 0.067 Uiso 1 1 calc R
H46C H 0.1118 -0.0604 0.5593 0.067 Uiso 1 1 calc R
C47 C -0.1020(6) 0.1318(8) 0.56397(16) 0.0358(17) Uani 1 1 d .
H47A H -0.1502 0.1746 0.5772 0.054 Uiso 1 1 calc R
H47B H -0.1287 0.0428 0.5596 0.054 Uiso 1 1 calc R
H47C H -0.1039 0.1810 0.5452 0.054 Uiso 1 1 calc R
C48 C 0.0972(7) 0.2988(8) 0.5819(2) 0.048(2) Uani 1 1 d .
H48A H 0.0574 0.3533 0.5951 0.072 Uiso 1 1 calc R
H48B H 0.0836 0.3319 0.5613 0.072 Uiso 1 1 calc R
H48C H 0.1775 0.3013 0.5886 0.072 Uiso 1 1 calc R
C49 C 0.0504(6) 0.0573(7) 0.62141(15) 0.0276(16) Uani 1 1 d D
H49A H 0.118(3) 0.030(7) 0.6330(13) 0.033 Uiso 1 1 d D
C50 C -0.0090(5) 0.1199(7) 0.64351(14) 0.0248(14) Uani 1 1 d D
H50A H -0.086(2) 0.145(7) 0.6390(15) 0.030 Uiso 1 1 d D
C51 C 0.0196(6) 0.1411(7) 0.67316(15) 0.0323(16) Uani 1 1 d D
H51A H 0.087(3) 0.094(6) 0.6800(16) 0.039 Uiso 1 1 d D
Si12 Si -0.0665(2) 0.2067(2) 0.70041(5) 0.0438(6) Uani 1 1 d .
C52 C -0.0253(9) 0.3780(9) 0.7115(2) 0.061(3) Uani 1 1 d .
H52A H -0.0228 0.4312 0.6935 0.092 Uiso 1 1 calc R
H52B H 0.0486 0.3775 0.7233 0.092 Uiso 1 1 calc R
H52C H -0.0802 0.4148 0.7237 0.092 Uiso 1 1 calc R
C53 C -0.2180(8) 0.1997(11) 0.6845(2) 0.062(3) Uani 1 1 d .
H53A H -0.2266 0.2351 0.6641 0.093 Uiso 1 1 calc R
H53B H -0.2626 0.2515 0.6971 0.093 Uiso 1 1 calc R
H53C H -0.2437 0.1090 0.6840 0.093 Uiso 1 1 calc R
C54 C -0.0488(12) 0.1098(11) 0.7356(2) 0.084(4) Uani 1 1 d .
H54A H -0.0628 0.0175 0.7309 0.126 Uiso 1 1 calc R
H54B H -0.1018 0.1404 0.7491 0.126 Uiso 1 1 calc R
H54C H 0.0277 0.1204 0.7455 0.126 Uiso 1 1 calc R
Mn2 Mn -0.02816(9) -0.14048(11) 0.61921(2) 0.0294(2) Uani 1 1 d .
Si13 Si 0.22892(16) -0.2714(2) 0.65975(4) 0.0287(4) Uani 1 1 d .
C55 C 0.3286(6) -0.1816(7) 0.63761(17) 0.0355(17) Uani 1 1 d .
H55A H 0.3012 -0.0927 0.6334 0.053 Uiso 1 1 calc R
H55B H 0.3339 -0.2273 0.6186 0.053 Uiso 1 1 calc R
H55C H 0.4026 -0.1782 0.6492 0.053 Uiso 1 1 calc R
C56 C 0.2030(7) -0.1678(9) 0.69288(15) 0.0417(19) Uani 1 1 d .
H56A H 0.1502 -0.0981 0.6862 0.063 Uiso 1 1 calc R
H56B H 0.2737 -0.1295 0.7018 0.063 Uiso 1 1 calc R
H56C H 0.1717 -0.2220 0.7078 0.063 Uiso 1 1 calc R
C57 C 0.3064(8) -0.4178(8) 0.67710(19) 0.049(2) Uani 1 1 d .
H57A H 0.2558 -0.4704 0.6878 0.074 Uiso 1 1 calc R
H57B H 0.3697 -0.3885 0.6912 0.074 Uiso 1 1 calc R
H57C H 0.3340 -0.4705 0.6613 0.074 Uiso 1 1 calc R
C58 C 0.0982(6) -0.3103(7) 0.63645(15) 0.0296(15) Uani 1 1 d D
H58A H 0.042(4) -0.354(6) 0.6459(14) 0.036 Uiso 1 1 d D
C59 C 0.0844(6) -0.3097(7) 0.60464(14) 0.0259(15) Uani 1 1 d D
H59A H 0.148(3) -0.284(7) 0.5954(13) 0.031 Uiso 1 1 d D
C60 C -0.0117(6) -0.3277(7) 0.58543(15) 0.0309(16) Uani 1 1 d D
H60A H -0.075(4) -0.353(7) 0.5956(13) 0.037 Uiso 1 1 d D
Si14 Si -0.02183(19) -0.3449(2) 0.54381(4) 0.0353(5) Uani 1 1 d .
C61 C 0.1214(8) -0.3663(10) 0.53248(16) 0.054(2) Uani 1 1 d .
H61A H 0.1174 -0.3661 0.5105 0.081 Uiso 1 1 calc R
H61B H 0.1526 -0.4495 0.5403 0.081 Uiso 1 1 calc R
H61C H 0.1694 -0.2946 0.5407 0.081 Uiso 1 1 calc R
C62 C -0.1138(8) -0.4889(9) 0.53261(17) 0.048(2) Uani 1 1 d .
H62A H -0.1086 -0.5104 0.5115 0.072 Uiso 1 1 calc R
H62B H -0.1914 -0.4674 0.5352 0.072 Uiso 1 1 calc R
H62C H -0.0894 -0.5638 0.5453 0.072 Uiso 1 1 calc R
C63 C -0.0882(8) -0.2019(9) 0.52235(17) 0.048(2) Uani 1 1 d .
H63A H -0.1229 -0.2312 0.5026 0.072 Uiso 1 1 calc R
H63B H -0.0310 -0.1363 0.5197 0.072 Uiso 1 1 calc R
H63C H -0.1455 -0.1636 0.5335 0.072 Uiso 1 1 calc R
K4 K -0.44444(16) 0.01392(19) 0.63616(4) 0.0445(4) Uani 1 1 d .
Si15 Si -0.21896(16) -0.2638(2) 0.66208(4) 0.0315(5) Uani 1 1 d .
C64 C -0.3575(7) -0.2450(11) 0.67770(19) 0.055(3) Uani 1 1 d .
H64A H -0.3561 -0.1657 0.6899 0.083 Uiso 1 1 calc R
H64B H -0.3703 -0.3209 0.6901 0.083 Uiso 1 1 calc R
H64C H -0.4178 -0.2387 0.6611 0.083 Uiso 1 1 calc R
C65 C -0.2155(8) -0.4386(9) 0.6485(2) 0.054(2) Uani 1 1 d .
H65A H -0.1378 -0.4680 0.6495 0.082 Uiso 1 1 calc R
H65B H -0.2511 -0.4439 0.6278 0.082 Uiso 1 1 calc R
H65C H -0.2559 -0.4945 0.6614 0.082 Uiso 1 1 calc R
C66 C -0.1109(7) -0.2386(9) 0.69501(17) 0.046(2) Uani 1 1 d .
H66A H -0.1076 -0.1459 0.7004 0.069 Uiso 1 1 calc R
H66B H -0.0378 -0.2668 0.6898 0.069 Uiso 1 1 calc R
H66C H -0.1306 -0.2898 0.7121 0.069 Uiso 1 1 calc R
C67 C -0.1985(5) -0.1472(7) 0.63230(13) 0.0243(13) Uani 1 1 d D
H67A H -0.184(6) -0.057(3) 0.6372(15) 0.029 Uiso 1 1 d D
C68 C -0.2721(6) -0.1660(7) 0.60356(14) 0.0298(16) Uani 1 1 d D
H68A H -0.291(6) -0.256(3) 0.5997(16) 0.036 Uiso 1 1 d D
C69 C -0.3245(6) -0.0753(7) 0.58444(15) 0.0302(16) Uani 1 1 d D
H69A H -0.296(6) 0.010(3) 0.5885(16) 0.036 Uiso 1 1 d D
Si16 Si -0.41666(17) -0.1059(2) 0.54954(4) 0.0356(5) Uani 1 1 d .
C70 C -0.4004(7) -0.2796(9) 0.53544(19) 0.050(2) Uani 1 1 d .
H70A H -0.3246 -0.2914 0.5299 0.076 Uiso 1 1 calc R
H70B H -0.4549 -0.2951 0.5178 0.076 Uiso 1 1 calc R
H70C H -0.4132 -0.3416 0.5513 0.076 Uiso 1 1 calc R
C71 C -0.3848(7) 0.0162(9) 0.52092(17) 0.044(2) Uani 1 1 d .
H71A H -0.3153 -0.0082 0.5129 0.066 Uiso 1 1 calc R
H71B H -0.3763 0.1026 0.5302 0.066 Uiso 1 1 calc R
H71C H -0.4462 0.0182 0.5045 0.066 Uiso 1 1 calc R
C72 C -0.5667(7) -0.0854(13) 0.5573(2) 0.071(3) Uani 1 1 d .
H72A H -0.5800 0.0059 0.5622 0.107 Uiso 1 1 calc R
H72B H -0.5809 -0.1412 0.5742 0.107 Uiso 1 1 calc R
H72C H -0.6168 -0.1104 0.5394 0.107 Uiso 1 1 calc R

loop_
_atom_site_aniso_label
_atom_site_aniso_U_11
_atom_site_aniso_U_22
_atom_site_aniso_U_33
_atom_site_aniso_U_23
_atom_site_aniso_U_13
_atom_site_aniso_U_12
K1 0.0306(9) 0.0567(12) 0.0566(10) 0.0142(9) 0.0064(7) -0.0034(8)
Si1 0.0422(11) 0.0304(11) 0.0367(10) -0.0058(9) -0.0071(9) 0.0057(10)
C1 0.073(6) 0.077(7) 0.026(4) -0.014(4) -0.007(4) 0.006(5)
C2 0.096(8) 0.033(5) 0.082(7) -0.015(5) -0.044(6) 0.012(5)
C3 0.044(5) 0.043(5) 0.082(6) 0.002(5) 0.007(4) 0.002(4)
C4 0.038(4) 0.026(4) 0.033(4) 0.002(3) 0.001(3) 0.001(3)
C5 0.030(4) 0.022(4) 0.048(4) 0.009(3) 0.001(3) 0.005(3)
C6 0.039(4) 0.034(4) 0.025(3) 0.003(3) 0.000(3) -0.002(3)
Si2 0.0375(11) 0.0406(12) 0.0220(9) 0.0002(8) 0.0035(8) 0.0032(10)
C7 0.047(5) 0.042(5) 0.053(5) 0.012(4) 0.018(4) 0.006(4)
C8 0.040(5) 0.117(9) 0.032(4) 0.027(5) -0.006(3) -0.015(6)
C9 0.100(9) 0.072(7) 0.052(5) -0.032(5) 0.033(6) -0.008(6)
Si3 0.0272(10) 0.0272(10) 0.0307(9) -0.0030(8) 0.0013(7) 0.0012(8)
C10 0.035(4) 0.049(5) 0.037(4) -0.013(4) 0.012(3) -0.001(4)
C11 0.032(4) 0.050(5) 0.037(4) -0.002(4) -0.006(3) 0.005(4)
C12 0.042(5) 0.040(4) 0.042(4) -0.015(4) 0.008(4) -0.007(4)
C13 0.025(4) 0.034(4) 0.024(3) 0.001(3) 0.001(3) -0.003(3)
C14 0.026(4) 0.013(3) 0.048(4) 0.002(3) 0.007(3) -0.001(3)
C15 0.030(4) 0.032(4) 0.034(4) 0.002(3) 0.009(3) 0.006(3)
Si4 0.0446(12) 0.0343(12) 0.0364(10) 0.0103(9) -0.0042(9) 0.0016(10)
C16 0.043(5) 0.071(7) 0.072(6) 0.027(5) -0.003(4) 0.003(5)
C17 0.052(5) 0.040(5) 0.072(6) 0.026(4) 0.017(4) 0.008(4)
C18 0.114(9) 0.061(6) 0.031(4) 0.006(4) -0.027(5) -0.010(6)
Mn1 0.0270(5) 0.0234(5) 0.0352(5) -0.0010(5) -0.0006(4) 0.0019(5)
Si5 0.0300(10) 0.0191(9) 0.0370(10) -0.0009(8) 0.0067(8) 0.0021(8)
C19 0.053(5) 0.026(4) 0.045(4) 0.003(3) 0.016(4) 0.002(4)
C20 0.064(6) 0.029(4) 0.048(5) 0.001(4) 0.018(4) 0.004(4)
C21 0.028(4) 0.033(4) 0.051(4) 0.001(3) 0.008(3) -0.004(3)
C22 0.029(4) 0.032(4) 0.035(4) -0.009(3) 0.001(3) -0.002(3)
C23 0.017(3) 0.034(4) 0.035(4) 0.005(3) -0.002(3) 0.007(3)
C24 0.031(4) 0.029(4) 0.025(3) 0.003(3) 0.003(3) 0.006(3)
Si6 0.0460(12) 0.0282(11) 0.0256(9) 0.0035(8) 0.0050(8) 0.0046(9)
C25 0.049(5) 0.045(5) 0.047(5) 0.003(4) -0.007(4) 0.010(4)
C26 0.072(6) 0.031(4) 0.052(5) 0.015(4) 0.021(4) 0.008(4)
C27 0.068(6) 0.042(5) 0.063(6) -0.001(4) 0.024(5) 0.000(5)
K2 0.0400(10) 0.0373(10) 0.0538(10) -0.0028(8) -0.0060(8) 0.0123(8)
Si7 0.0266(10) 0.0324(11) 0.0334(10) -0.0053(9) 0.0034(8) -0.0008(9)
C28 0.037(5) 0.078(7) 0.056(5) -0.026(5) -0.005(4) 0.005(5)
C29 0.056(5) 0.054(5) 0.034(4) 0.011(4) 0.006(4) 0.007(4)
C30 0.053(5) 0.032(4) 0.062(5) -0.016(4) 0.011(4) -0.006(4)
C31 0.021(3) 0.024(3) 0.030(3) -0.002(3) -0.004(2) 0.001(3)
C32 0.028(3) 0.015(3) 0.034(3) -0.005(3) 0.003(3) -0.002(3)
C33 0.038(4) 0.028(4) 0.035(4) 0.001(3) 0.001(3) 0.007(3)
Si8 0.0314(11) 0.0373(12) 0.0360(10) 0.0001(9) 0.0064(8) 0.0071(9)
C34 0.032(5) 0.099(8) 0.057(5) 0.012(5) -0.003(4) 0.022(5)
C35 0.066(6) 0.048(5) 0.042(4) 0.018(4) 0.008(4) 0.012(5)
C36 0.078(7) 0.040(5) 0.044(5) 0.003(4) 0.017(4) 0.018(5)
K3 0.0327(9) 0.0670(14) 0.0586(11) -0.0194(10) 0.0087(8) -0.0107(9)
Si9 0.0531(13) 0.0344(12) 0.0341(10) 0.0040(9) 0.0160(9) 0.0077(11)
C37 0.046(5) 0.056(6) 0.084(7) 0.009(5) 0.022(5) 0.000(5)
C38 0.086(7) 0.075(7) 0.046(5) 0.017(5) 0.014(5) 0.001(6)
C39 0.134(11) 0.034(5) 0.092(8) 0.016(5) 0.057(7) 0.018(6)
C40 0.046(4) 0.032(4) 0.023(3) 0.003(3) 0.006(3) 0.000(4)
C41 0.026(4) 0.031(4) 0.032(4) -0.005(3) 0.009(3) 0.006(3)
C42 0.047(5) 0.026(4) 0.039(4) -0.004(3) 0.006(3) -0.002(3)
Si10 0.0365(11) 0.0299(10) 0.0249(9) 0.0003(8) 0.0013(8) 0.0047(9)
C43 0.037(4) 0.047(5) 0.039(4) -0.001(4) -0.003(3) -0.001(4)
C44 0.048(5) 0.047(5) 0.044(5) 0.002(4) -0.002(4) 0.009(4)
C45 0.041(4) 0.042(5) 0.029(3) -0.006(3) -0.005(3) 0.001(4)
Si11 0.0310(10) 0.0318(11) 0.0272(9) 0.0022(8) 0.0045(8) 0.0007(9)
C46 0.040(5) 0.051(5) 0.045(4) -0.002(4) 0.014(4) 0.014(4)
C47 0.033(4) 0.040(4) 0.032(4) -0.001(3) -0.005(3) -0.009(4)
C48 0.034(4) 0.033(4) 0.075(6) 0.003(4) -0.004(4) -0.003(4)
C49 0.022(4) 0.022(4) 0.036(4) -0.003(3) -0.006(3) 0.000(3)
C50 0.020(3) 0.026(4) 0.028(3) -0.001(3) 0.005(3) 0.001(3)
C51 0.033(4) 0.032(4) 0.031(4) 0.002(3) 0.002(3) 0.005(3)
Si12 0.0593(15) 0.0356(12) 0.0388(11) -0.0073(10) 0.0151(10) 0.0023(11)
C52 0.076(7) 0.039(5) 0.071(6) -0.017(5) 0.016(5) -0.001(5)
C53 0.051(5) 0.069(7) 0.067(6) -0.020(5) 0.014(5) -0.004(5)
C54 0.127(11) 0.066(7) 0.063(7) -0.018(6) 0.030(7) -0.023(7)
Mn2 0.0280(5) 0.0272(6) 0.0336(5) 0.0016(5) 0.0068(4) 0.0018(5)
Si13 0.0263(10) 0.0287(10) 0.0307(9) 0.0008(8) 0.0013(7) 0.0019(9)
C55 0.028(4) 0.027(4) 0.051(4) 0.009(3) 0.007(3) 0.005(3)
C56 0.048(5) 0.052(5) 0.024(3) -0.003(3) -0.003(3) 0.000(4)
C57 0.059(6) 0.039(5) 0.047(5) 0.007(4) -0.007(4) 0.002(4)
C58 0.030(4) 0.023(4) 0.035(4) 0.003(3) 0.002(3) -0.002(3)
C59 0.034(4) 0.024(4) 0.021(3) -0.002(3) 0.011(3) 0.006(3)
C60 0.032(4) 0.034(4) 0.027(3) -0.005(3) 0.003(3) 0.010(3)
Si14 0.0425(12) 0.0372(12) 0.0256(10) -0.0027(8) 0.0019(8) 0.0051(10)
C61 0.068(6) 0.075(7) 0.022(4) -0.006(4) 0.017(4) 0.004(5)
C62 0.067(6) 0.044(5) 0.032(4) -0.001(4) 0.001(4) 0.010(5)
C63 0.067(6) 0.045(5) 0.029(4) 0.007(4) -0.008(4) 0.005(4)
K4 0.0446(10) 0.0401(10) 0.0516(10) 0.0007(8) 0.0172(8) 0.0104(9)
Si15 0.0254(10) 0.0402(12) 0.0288(9) 0.0059(9) 0.0025(7) -0.0020(9)
C64 0.035(4) 0.088(7) 0.045(5) 0.019(5) 0.018(4) 0.014(5)
C65 0.055(6) 0.060(6) 0.045(5) 0.005(4) -0.005(4) -0.009(5)
C66 0.043(5) 0.059(6) 0.037(4) 0.003(4) 0.004(3) -0.011(4)
C67 0.025(3) 0.028(3) 0.020(3) -0.002(3) 0.005(2) -0.001(3)
C68 0.027(3) 0.038(4) 0.024(3) -0.001(3) 0.004(3) 0.003(3)
C69 0.037(4) 0.029(4) 0.025(3) -0.006(3) 0.006(3) -0.002(3)
Si16 0.0271(10) 0.0521(14) 0.0269(10) 0.0009(9) -0.0005(8) 0.0077(10)
C70 0.049(5) 0.047(5) 0.053(5) -0.004(4) 0.000(4) -0.003(4)
C71 0.049(5) 0.047(5) 0.034(4) 0.008(4) -0.005(4) 0.007(4)
C72 0.022(4) 0.122(10) 0.072(6) 0.011(6) 0.014(4) 0.030(5)

loop_
_atom_type_symbol
_atom_type_description
_atom_type_scat_dispersion_real
_atom_type_scat_dispersion_imag
_atom_type_scat_source
C C 0.0033 0.0016 'International Tables Vol C Tables 4.2.6.8 and 6.1.1.4'
H H 0.0000 0.0000 'International Tables Vol C Tables 4.2.6.8 and 6.1.1.4'
Si Si 0.0817 0.0704 'International Tables Vol C Tables 4.2.6.8 and 6.1.1.4'
K K 0.2009 0.2494 'International Tables Vol C Tables 4.2.6.8 and 6.1.1.4'
Mn Mn 0.3368 0.7283 'International Tables Vol C Tables 4.2.6.8 and 6.1.1.4'

loop_
_geom_angle_atom_site_label_1
_geom_angle_atom_site_label_2
_geom_angle_atom_site_label_3
_geom_angle
_geom_angle_site_symmetry_1
_geom_angle_site_symmetry_3
C5 K1 C6 26.4(2) . .
C5 K1 C15 121.3(2) . .
C6 K1 C15 96.7(2) . .
C5 K1 C14 123.9(2) . .
C6 K1 C14 106.0(2) . .
C15 K1 C14 24.91(18) . .
C5 K1 C4 26.46(19) . .
C6 K1 C4 48.27(18) . .
C15 K1 C4 126.7(2) . .
C14 K1 C4 116.15(19) . .
C5 K1 C20 80.1(2) . 1_565
C6 K1 C20 87.5(2) . 1_565
C15 K1 C20 127.2(2) . 1_565
C14 K1 C20 148.2(2) . 1_565
C4 K1 C20 94.5(2) . 1_565
C5 K1 C13 103.12(19) . .
C6 K1 C13 93.1(2) . .
C15 K1 C13 46.42(17) . .
C14 K1 C13 25.96(17) . .
C4 K1 C13 90.64(19) . .
C20 K1 C13 173.7(2) 1_565 .
C5 K1 H6A 39.1(9) . .
C6 K1 H6A 18.6(4) . .
C15 K1 H6A 82.2(10) . .
C14 K1 H6A 88.1(6) . .
C4 K1 H6A 52.6(13) . .
C20 K1 H6A 105.6(6) 1_565 .
C13 K1 H6A 74.7(5) . .
C5 K1 H15A 103.5(6) . .
C6 K1 H15A 78.7(6) . .
C15 K1 H15A 18.0(5) . .
C14 K1 H15A 35.7(11) . .
C4 K1 H15A 112.4(10) . .
C20 K1 H15A 126.1(15) 1_565 .
C13 K1 H15A 48.1(15) . .
H6A K1 H15A 64.6(12) . .
C4 Si1 C2 110.8(4) . .
C4 Si1 C3 112.5(4) . .
C2 Si1 C3 106.5(5) . .
C4 Si1 C1 110.6(4) . .
C2 Si1 C1 109.4(5) . .
C3 Si1 C1 106.8(4) . .
Si1 C1 H1A 109.5 . .
Si1 C1 H1B 109.5 . .
H1A C1 H1B 109.5 . .
Si1 C1 H1C 109.5 . .
H1A C1 H1C 109.5 . .
H1B C1 H1C 109.5 . .
Si1 C2 H2A 109.5 . .
Si1 C2 H2B 109.5 . .
H2A C2 H2B 109.5 . .
Si1 C2 H2C 109.5 . .
H2A C2 H2C 109.5 . .
H2B C2 H2C 109.5 . .
Si1 C3 H3A 109.5 . .
Si1 C3 H3B 109.5 . .
H3A C3 H3B 109.5 . .
Si1 C3 H3C 109.5 . .
H3A C3 H3C 109.5 . .
H3B C3 H3C 109.5 . .
C5 C4 Si1 124.8(6) . .
C5 C4 K2 73.1(4) . 1_655
Si1 C4 K2 113.7(3) . 1_655
C5 C4 K1 70.5(4) . .
Si1 C4 K1 119.5(3) . .
K2 C4 K1 126.1(2) 1_655 .
C5 C4 H4A 118(5) . .
Si1 C4 H4A 117(4) . .
K2 C4 H4A 78(4) 1_655 .
K1 C4 H4A 85(4) . .
C6 C5 C4 130.0(7) . .
C6 C5 K2 83.2(4) . 1_655
C4 C5 K2 79.2(4) . 1_655
C6 C5 K1 78.1(4) . .
C4 C5 K1 83.0(4) . .
K2 C5 K1 135.9(3) 1_655 .
C6 C5 H5A 113(4) . .
C4 C5 H5A 117(4) . .
K2 C5 H5A 112(4) 1_655 .
K1 C5 H5A 112(4) . .
C5 C6 Si2 127.5(6) . .
C5 C6 K1 75.5(4) . .
Si2 C6 K1 112.2(3) . .
C5 C6 K2 70.5(4) . 1_655
Si2 C6 K2 119.8(3) . 1_655
K1 C6 K2 127.9(2) . 1_655
C5 C6 H6A 114(4) . .
Si2 C6 H6A 118(4) . .
K1 C6 H6A 72(4) . .
K2 C6 H6A 87(4) 1_655 .
C6 Si2 C7 110.7(4) . .
C6 Si2 C9 111.4(4) . .
C7 Si2 C9 108.8(4) . .
C6 Si2 C8 110.4(4) . .
C7 Si2 C8 108.3(4) . .
C9 Si2 C8 107.1(5) . .
Si2 C7 H7A 109.5 . .
Si2 C7 H7B 109.5 . .
H7A C7 H7B 109.5 . .
Si2 C7 H7C 109.5 . .
H7A C7 H7C 109.5 . .
H7B C7 H7C 109.5 . .
Si2 C8 H8A 109.5 . .
Si2 C8 H8B 109.5 . .
H8A C8 H8B 109.5 . .
Si2 C8 H8C 109.5 . .
H8A C8 H8C 109.5 . .
H8B C8 H8C 109.5 . .
Si2 C9 H9A 109.5 . .
Si2 C9 H9B 109.5 . .
H9A C9 H9B 109.5 . .
Si2 C9 H9C 109.5 . .
H9A C9 H9C 109.5 . .
H9B C9 H9C 109.5 . .
C10 Si3 C11 113.0(4) . .
C10 Si3 C13 111.9(3) . .
C11 Si3 C13 108.1(3) . .
C10 Si3 C12 104.3(4) . .
C11 Si3 C12 105.0(4) . .
C13 Si3 C12 114.4(3) . .
Si3 C10 H10A 109.5 . .
Si3 C10 H10B 109.5 . .
H10A C10 H10B 109.5 . .
Si3 C10 H10C 109.5 . .
H10A C10 H10C 109.5 . .
H10B C10 H10C 109.5 . .
Si3 C11 H11A 109.5 . .
Si3 C11 H11B 109.5 . .
H11A C11 H11B 109.5 . .
Si3 C11 H11C 109.5 . .
H11A C11 H11C 109.5 . .
H11B C11 H11C 109.5 . .
Si3 C12 H12A 109.5 . .
Si3 C12 H12B 109.5 . .
H12A C12 H12B 109.5 . .
Si3 C12 H12C 109.5 . .
H12A C12 H12C 109.5 . .
H12B C12 H12C 109.5 . .
C14 C13 Si3 117.8(5) . .
C14 C13 Mn1 99.9(4) . .
Si3 C13 Mn1 110.0(3) . .
C14 C13 K1 69.7(4) . .
Si3 C13 K1 89.6(3) . .
Mn1 C13 K1 160.4(3) . .
C14 C13 H13A 127(4) . .
Si3 C13 H13A 100(4) . .
Mn1 C13 H13A 100(5) . .
K1 C13 H13A 75(5) . .
C15 C14 C13 128.8(7) . .
C15 C14 K1 74.0(4) . .
C13 C14 K1 84.4(4) . .
C15 C14 H14A 121(4) . .
C13 C14 H14A 111(4) . .
K1 C14 H14A 116(4) . .
C14 C15 Si4 127.5(6) . .
C14 C15 K1 81.1(4) . .
Si4 C15 K1 117.1(3) . .
C14 C15 H15A 106(4) . .
Si4 C15 H15A 127(4) . .
K1 C15 H15A 62(4) . .
C15 Si4 C16 108.5(4) . .
C15 Si4 C17 111.2(4) . .
C16 Si4 C17 110.2(5) . .
C15 Si4 C18 109.6(4) . .
C16 Si4 C18 109.6(5) . .
C17 Si4 C18 107.7(5) . .
Si4 C16 H16A 109.5 . .
Si4 C16 H16B 109.5 . .
H16A C16 H16B 109.5 . .
Si4 C16 H16C 109.5 . .
H16A C16 H16C 109.5 . .
H16B C16 H16C 109.5 . .
Si4 C17 H17A 109.5 . .
Si4 C17 H17B 109.5 . .
H17A C17 H17B 109.5 . .
Si4 C17 H17C 109.5 . .
H17A C17 H17C 109.5 . .
H17B C17 H17C 109.5 . .
Si4 C18 H18A 109.5 . .
Si4 C18 H18B 109.5 . .
H18A C18 H18B 109.5 . .
Si4 C18 H18C 109.5 . .
H18A C18 H18C 109.5 . .
H18B C18 H18C 109.5 . .
C31 Mn1 C13 116.2(3) . .
C31 Mn1 C23 129.7(3) . .
C13 Mn1 C23 114.1(3) . .
C31 Mn1 C22 117.7(3) . .
C13 Mn1 C22 112.8(3) . .
C23 Mn1 C22 35.0(2) . .
C31 Mn1 C24 106.6(3) . .
C13 Mn1 C24 130.3(2) . .
C23 Mn1 C24 33.4(2) . .
C22 Mn1 C24 63.0(2) . .
C22 Si5 C19 112.4(3) . .
C22 Si5 C20 114.7(4) . .
C19 Si5 C20 104.8(4) . .
C22 Si5 C21 109.5(3) . .
C19 Si5 C21 108.4(4) . .
C20 Si5 C21 106.6(4) . .
Si5 C19 H19A 109.5 . .
Si5 C19 H19B 109.5 . .
H19A C19 H19B 109.5 . .
Si5 C19 H19C 109.5 . .
H19A C19 H19C 109.5 . .
H19B C19 H19C 109.5 . .
Si5 C20 H20A 109.5 . .
Si5 C20 H20B 109.5 . .
H20A C20 H20B 109.5 . .
Si5 C20 H20C 109.5 . .
H20A C20 H20C 109.5 . .
H20B C20 H20C 109.5 . .
Si5 C21 H21A 109.5 . .
Si5 C21 H21B 109.5 . .
H21A C21 H21B 109.5 . .
Si5 C21 H21C 109.5 . .
H21A C21 H21C 109.5 . .
H21B C21 H21C 109.5 . .
C23 C22 Si5 125.7(5) . .
C23 C22 Mn1 70.8(4) . .
Si5 C22 Mn1 120.1(4) . .
C23 C22 H22A 103(5) . .
Si5 C22 H22A 127(4) . .
Mn1 C22 H22A 93(4) . .
C24 C23 C22 129.1(6) . .
C24 C23 Mn1 78.6(4) . .
C22 C23 Mn1 74.1(4) . .
C24 C23 H23A 112(4) . .
C22 C23 H23A 118(4) . .
Mn1 C23 H23A 117(5) . .
C23 C24 Si6 127.2(5) . .
C23 C24 Mn1 68.0(4) . .
Si6 C24 Mn1 133.7(4) . .
C23 C24 H24A 114(4) . .
Si6 C24 H24A 116(4) . .
Mn1 C24 H24A 84(4) . .
C24 Si6 C26 107.7(4) . .
C24 Si6 C25 109.8(4) . .
C26 Si6 C25 111.2(4) . .
C24 Si6 C27 114.0(4) . .
C26 Si6 C27 106.4(4) . .
C25 Si6 C27 107.7(4) . .
Si6 C25 H25A 109.5 . .
Si6 C25 H25B 109.5 . .
H25A C25 H25B 109.5 . .
Si6 C25 H25C 109.5 . .
H25A C25 H25C 109.5 . .
H25B C25 H25C 109.5 . .
Si6 C26 H26A 109.5 . .
Si6 C26 H26B 109.5 . .
H26A C26 H26B 109.5 . .
Si6 C26 H26C 109.5 . .
H26A C26 H26C 109.5 . .
H26B C26 H26C 109.5 . .
Si6 C27 H27A 109.5 . .
Si6 C27 H27B 109.5 . .
H27A C27 H27B 109.5 . .
Si6 C27 H27C 109.5 . .
H27A C27 H27C 109.5 . .
H27B C27 H27C 109.5 . .
C5 K2 C4 27.6(2) 1_455 1_455
C5 K2 C33 135.2(2) 1_455 .
C4 K2 C33 111.5(2) 1_455 .
C5 K2 C6 26.3(2) 1_455 1_455
C4 K2 C6 49.18(19) 1_455 1_455
C33 K2 C6 160.6(2) . 1_455
C5 K2 C32 157.3(2) 1_455 .
C4 K2 C32 136.06(18) 1_455 .
C33 K2 C32 24.58(18) . .
C6 K2 C32 174.48(19) 1_455 .
C5 K2 C21 93.2(2) 1_455 1_455
C4 K2 C21 90.5(2) 1_455 1_455
C33 K2 C21 109.2(2) . 1_455
C6 K2 C21 75.8(2) 1_455 1_455
C32 K2 C21 104.57(18) . 1_455
C5 K2 C31 150.3(2) 1_455 .
C4 K2 C31 149.42(19) 1_455 .
C33 K2 C31 45.92(18) . .
C6 K2 C31 149.99(18) 1_455 .
C32 K2 C31 24.93(16) . .
C21 K2 C31 114.91(19) 1_455 .
C5 K2 H31A 135.6(7) 1_455 .
C4 K2 H31A 141.7(11) 1_455 .
C33 K2 H31A 54.5(11) . .
C6 K2 H31A 137.9(9) 1_455 .
C32 K2 H31A 37.8(8) . .
C21 K2 H31A 127.1(10) 1_455 .
C31 K2 H31A 14.9(7) . .
C29 Si7 C30 111.0(4) . .
C29 Si7 C31 111.6(4) . .
C30 Si7 C31 109.6(4) . .
C29 Si7 C28 107.0(4) . .
C30 Si7 C28 104.6(5) . .
C31 Si7 C28 112.7(4) . .
Si7 C28 H28A 109.5 . .
Si7 C28 H28B 109.5 . .
H28A C28 H28B 109.5 . .
Si7 C28 H28C 109.5 . .
H28A C28 H28C 109.5 . .
H28B C28 H28C 109.5 . .
Si7 C29 H29A 109.5 . .
Si7 C29 H29B 109.5 . .
H29A C29 H29B 109.5 . .
Si7 C29 H29C 109.5 . .
H29A C29 H29C 109.5 . .
H29B C29 H29C 109.5 . .
Si7 C30 H30A 109.5 . .
Si7 C30 H30B 109.5 . .
H30A C30 H30B 109.5 . .
Si7 C30 H30C 109.5 . .
H30A C30 H30C 109.5 . .
H30B C30 H30C 109.5 . .
C32 C31 Si7 116.4(5) . .
C32 C31 Mn1 105.0(4) . .
Si7 C31 Mn1 115.5(3) . .
C32 C31 K2 69.2(4) . .
Si7 C31 K2 94.9(2) . .
Mn1 C31 K2 147.0(3) . .
C32 C31 H31A 112(4) . .
Si7 C31 H31A 102(4) . .
Mn1 C31 H31A 106(4) . .
K2 C31 H31A 52(4) . .
C33 C32 C31 130.6(6) . .
C33 C32 K2 67.7(4) . .
C31 C32 K2 85.8(4) . .
C33 C32 H32A 109(4) . .
C31 C32 H32A 120(4) . .
K2 C32 H32A 125(4) . .
C32 C33 Si8 127.7(6) . .
C32 C33 K2 87.7(4) . .
Si8 C33 K2 111.9(3) . .
C32 C33 H33A 118(5) . .
Si8 C33 H33A 112(5) . .
K2 C33 H33A 86(4) . .
C33 Si8 C35 111.1(4) . .
C33 Si8 C36 109.9(4) . .
C35 Si8 C36 110.1(4) . .
C33 Si8 C34 108.3(4) . .
C35 Si8 C34 108.3(5) . .
C36 Si8 C34 109.1(5) . .
Si8 C34 H34A 109.5 . .
Si8 C34 H34B 109.5 . .
H34A C34 H34B 109.5 . .
Si8 C34 H34C 109.5 . .
H34A C34 H34C 109.5 . .
H34B C34 H34C 109.5 . .
Si8 C35 H35A 109.5 . .
Si8 C35 H35B 109.5 . .
H35A C35 H35B 109.5 . .
Si8 C35 H35C 109.5 . .
H35A C35 H35C 109.5 . .
H35B C35 H35C 109.5 . .
Si8 C36 H36A 109.5 . .
Si8 C36 H36B 109.5 . .
H36A C36 H36B 109.5 . .
Si8 C36 H36C 109.5 . .
H36A C36 H36C 109.5 . .
H36B C36 H36C 109.5 . .
C41 K3 C42 27.4(2) . .
C41 K3 C51 123.8(2) . .
C42 K3 C51 97.9(2) . .
C41 K3 C40 26.66(18) . .
C42 K3 C40 49.3(2) . .
C51 K3 C40 129.3(2) . .
C41 K3 C50 126.7(2) . .
C42 K3 C50 107.8(2) . .
C51 K3 C50 25.32(18) . .
C40 K3 C50 118.3(2) . .
C41 K3 C57 78.9(2) . 1_565
C42 K3 C57 88.4(2) . 1_565
C51 K3 C57 129.2(2) . 1_565
C40 K3 C57 92.2(2) . 1_565
C50 K3 C57 149.3(2) . 1_565
C41 K3 C49 106.6(2) . .
C42 K3 C49 96.2(2) . .
C51 K3 C49 47.08(19) . .
C40 K3 C49 93.2(2) . .
C50 K3 C49 25.68(17) . .
C57 K3 C49 174.4(2) 1_565 .
C41 K3 H42A 39.3(10) . .
C42 K3 H42A 17.9(5) . .
C51 K3 H42A 84.6(11) . .
C40 K3 H42A 52.8(14) . .
C50 K3 H42A 90.7(7) . .
C57 K3 H42A 106.2(6) 1_565 .
C49 K3 H42A 78.3(5) . .
C41 K3 H51A 105.6(5) . .
C42 K3 H51A 79.6(5) . .
C51 K3 H51A 18.3(4) . .
C40 K3 H51A 114.4(9) . .
C50 K3 H51A 36.1(10) . .
C57 K3 H51A 129.2(14) 1_565 .
C49 K3 H51A 49.1(14) . .
H42A K3 H51A 66.5(12) . .
C40 Si9 C38 111.0(4) . .
C40 Si9 C39 111.1(4) . .
C38 Si9 C39 108.5(5) . .
C40 Si9 C37 111.9(4) . .
C38 Si9 C37 108.4(5) . .
C39 Si9 C37 105.8(5) . .
Si9 C37 H37A 109.5 . .
Si9 C37 H37B 109.5 . .
H37A C37 H37B 109.5 . .
Si9 C37 H37C 109.5 . .
H37A C37 H37C 109.5 . .
H37B C37 H37C 109.5 . .
Si9 C38 H38A 109.5 . .
Si9 C38 H38B 109.5 . .
H38A C38 H38B 109.5 . .
Si9 C38 H38C 109.5 . .
H38A C38 H38C 109.5 . .
H38B C38 H38C 109.5 . .
Si9 C39 H39A 109.5 . .
Si9 C39 H39B 109.5 . .
H39A C39 H39B 109.5 . .
Si9 C39 H39C 109.5 . .
H39A C39 H39C 109.5 . .
H39B C39 H39C 109.5 . .
C41 C40 Si9 124.1(6) . .
C41 C40 K4 74.6(4) . 1_655
Si9 C40 K4 111.3(3) . 1_655
C41 C40 K3 71.7(4) . .
Si9 C40 K3 121.3(3) . .
K4 C40 K3 127.0(2) 1_655 .
C41 C40 H40A 125(5) . .
Si9 C40 H40A 111(5) . .
K4 C40 H40A 87(4) 1_655 .
K3 C40 H40A 80(4) . .
C40 C41 C42 128.6(7) . .
C40 C41 K4 77.9(4) . 1_655
C42 C41 K4 84.5(4) . 1_655
C40 C41 K3 81.6(4) . .
C42 C41 K3 76.9(4) . .
K4 C41 K3 133.9(3) 1_655 .
C40 C41 H41A 113(4) . .
C42 C41 H41A 118(4) . .
K4 C41 H41A 105(4) 1_655 .
K3 C41 H41A 121(4) . .
C41 C42 Si10 126.9(6) . .
C41 C42 K3 75.7(4) . .
Si10 C42 K3 115.1(3) . .
C41 C42 K4 68.8(4) . 1_655
Si10 C42 K4 119.5(4) . 1_655
K3 C42 K4 125.2(3) . 1_655
C41 C42 H42A 118(5) . .
Si10 C42 H42A 115(5) . .
K3 C42 H42A 86(4) . .
K4 C42 H42A 75(5) 1_655 .
C42 Si10 C45 111.5(3) . .
C42 Si10 C44 113.6(4) . .
C45 Si10 C44 108.8(4) . .
C42 Si10 C43 108.5(4) . .
C45 Si10 C43 108.7(4) . .
C44 Si10 C43 105.5(4) . .
Si10 C43 H43A 109.5 . .
Si10 C43 H43B 109.5 . .
H43A C43 H43B 109.5 . .
Si10 C43 H43C 109.5 . .
H43A C43 H43C 109.5 . .
H43B C43 H43C 109.5 . .
Si10 C44 H44A 109.5 . .
Si10 C44 H44B 109.5 . .
H44A C44 H44B 109.5 . .
Si10 C44 H44C 109.5 . .
H44A C44 H44C 109.5 . .
H44B C44 H44C 109.5 . .
Si10 C45 H45A 109.5 . .
Si10 C45 H45B 109.5 . .
H45A C45 H45B 109.5 . .
Si10 C45 H45C 109.5 . .
H45A C45 H45C 109.5 . .
H45B C45 H45C 109.5 . .
C49 Si11 C46 109.0(4) . .
C49 Si11 C48 114.2(4) . .
C46 Si11 C48 105.4(4) . .
C49 Si11 C47 111.0(3) . .
C46 Si11 C47 112.3(4) . .
C48 Si11 C47 104.8(4) . .
Si11 C46 H46A 109.5 . .
Si11 C46 H46B 109.5 . .
H46A C46 H46B 109.5 . .
Si11 C46 H46C 109.5 . .
H46A C46 H46C 109.5 . .
H46B C46 H46C 109.5 . .
Si11 C47 H47A 109.5 . .
Si11 C47 H47B 109.5 . .
H47A C47 H47B 109.5 . .
Si11 C47 H47C 109.5 . .
H47A C47 H47C 109.5 . .
H47B C47 H47C 109.5 . .
Si11 C48 H48A 109.5 . .
Si11 C48 H48B 109.5 . .
H48A C48 H48B 109.5 . .
Si11 C48 H48C 109.5 . .
H48A C48 H48C 109.5 . .
H48B C48 H48C 109.5 . .
C50 C49 Si11 120.3(5) . .
C50 C49 Mn2 101.1(5) . .
Si11 C49 Mn2 109.7(3) . .
C50 C49 K3 70.2(4) . .
Si11 C49 K3 89.9(3) . .
Mn2 C49 K3 160.1(3) . .
C50 C49 H49A 103(4) . .
Si11 C49 H49A 123(4) . .
Mn2 C49 H49A 95(5) . .
K3 C49 H49A 71(5) . .
C51 C50 C49 131.2(6) . .
C51 C50 K3 73.5(4) . .
C49 C50 K3 84.1(4) . .
C51 C50 H50A 107(4) . .
C49 C50 H50A 121(4) . .
K3 C50 H50A 124(4) . .
C50 C51 Si12 128.3(6) . .
C50 C51 K3 81.2(4) . .
Si12 C51 K3 119.3(3) . .
C50 C51 H51A 110(4) . .
Si12 C51 H51A 120(4) . .
K3 C51 H51A 80(4) . .
C51 Si12 C54 110.8(5) . .
C51 Si12 C52 111.7(4) . .
C54 Si12 C52 105.9(5) . .
C51 Si12 C53 109.5(4) . .
C54 Si12 C53 108.3(6) . .
C52 Si12 C53 110.6(5) . .
Si12 C52 H52A 109.5 . .
Si12 C52 H52B 109.5 . .
H52A C52 H52B 109.5 . .
Si12 C52 H52C 109.5 . .
H52A C52 H52C 109.5 . .
H52B C52 H52C 109.5 . .
Si12 C53 H53A 109.5 . .
Si12 C53 H53B 109.5 . .
H53A C53 H53B 109.5 . .
Si12 C53 H53C 109.5 . .
H53A C53 H53C 109.5 . .
H53B C53 H53C 109.5 . .
Si12 C54 H54A 109.5 . .
Si12 C54 H54B 109.5 . .
H54A C54 H54B 109.5 . .
Si12 C54 H54C 109.5 . .
H54A C54 H54C 109.5 . .
H54B C54 H54C 109.5 . .
C67 Mn2 C49 114.8(3) . .
C67 Mn2 C59 129.8(3) . .
C49 Mn2 C59 115.4(3) . .
C67 Mn2 C58 118.1(3) . .
C49 Mn2 C58 113.4(3) . .
C59 Mn2 C58 34.9(2) . .
C67 Mn2 C60 106.5(3) . .
C49 Mn2 C60 132.0(3) . .
C59 Mn2 C60 33.0(2) . .
C58 Mn2 C60 62.4(2) . .
C58 Si13 C56 111.3(3) . .
C58 Si13 C55 111.4(3) . .
C56 Si13 C55 108.3(4) . .
C58 Si13 C57 114.5(4) . .
C56 Si13 C57 104.0(4) . .
C55 Si13 C57 106.9(4) . .
Si13 C55 H55A 109.5 . .
Si13 C55 H55B 109.5 . .
H55A C55 H55B 109.5 . .
Si13 C55 H55C 109.5 . .
H55A C55 H55C 109.5 . .
H55B C55 H55C 109.5 . .
Si13 C56 H56A 109.5 . .
Si13 C56 H56B 109.5 . .
H56A C56 H56B 109.5 . .
Si13 C56 H56C 109.5 . .
H56A C56 H56C 109.5 . .
H56B C56 H56C 109.5 . .
Si13 C57 H57A 109.5 . .
Si13 C57 H57B 109.5 . .
H57A C57 H57B 109.5 . .
Si13 C57 H57C 109.5 . .
H57A C57 H57C 109.5 . .
H57B C57 H57C 109.5 . .
C59 C58 Si13 124.5(5) . .
C59 C58 Mn2 71.0(4) . .
Si13 C58 Mn2 120.1(3) . .
C59 C58 H58A 116(4) . .
Si13 C58 H58A 117(4) . .
Mn2 C58 H58A 92(4) . .
C60 C59 C58 128.6(6) . .
C60 C59 Mn2 78.6(4) . .
C58 C59 Mn2 74.1(4) . .
C60 C59 H59A 115(4) . .
C58 C59 H59A 116(4) . .
Mn2 C59 H59A 116(5) . .
C59 C60 Si14 126.4(5) . .
C59 C60 Mn2 68.4(4) . .
Si14 C60 Mn2 133.5(4) . .
C59 C60 H60A 113(4) . .
Si14 C60 H60A 119(4) . .
Mn2 C60 H60A 78(5) . .
C60 Si14 C61 109.2(3) . .
C60 Si14 C62 108.1(4) . .
C61 Si14 C62 111.7(4) . .
C60 Si14 C63 114.4(4) . .
C61 Si14 C63 107.7(4) . .
C62 Si14 C63 105.8(4) . .
Si14 C61 H61A 109.5 . .
Si14 C61 H61B 109.5 . .
H61A C61 H61B 109.5 . .
Si14 C61 H61C 109.5 . .
H61A C61 H61C 109.5 . .
H61B C61 H61C 109.5 . .
Si14 C62 H62A 109.5 . .
Si14 C62 H62B 109.5 . .
H62A C62 H62B 109.5 . .
Si14 C62 H62C 109.5 . .
H62A C62 H62C 109.5 . .
H62B C62 H62C 109.5 . .
Si14 C63 H63A 109.5 . .
Si14 C63 H63B 109.5 . .
H63A C63 H63B 109.5 . .
Si14 C63 H63C 109.5 . .
H63A C63 H63C 109.5 . .
H63B C63 H63C 109.5 . .
C41 K4 C40 27.50(18) 1_455 1_455
C41 K4 C69 136.1(2) 1_455 .
C40 K4 C69 112.3(2) 1_455 .
C41 K4 C42 26.7(2) 1_455 1_455
C40 K4 C42 49.07(19) 1_455 1_455
C69 K4 C42 161.3(2) . 1_455
C41 K4 C68 158.5(2) 1_455 .
C40 K4 C68 137.14(18) 1_455 .
C69 K4 C68 24.89(18) . .
C42 K4 C68 173.78(19) 1_455 .
C41 K4 C55 93.1(2) 1_455 1_455
C40 K4 C55 89.5(2) 1_455 1_455
C69 K4 C55 107.1(2) . 1_455
C42 K4 C55 75.5(2) 1_455 1_455
C68 K4 C55 103.36(19) . 1_455
C41 K4 C67 150.3(2) 1_455 .
C40 K4 C67 150.6(2) 1_455 .
C69 K4 C67 46.99(17) . .
C42 K4 C67 149.40(18) 1_455 .
C68 K4 C67 25.70(15) . .
C55 K4 C67 114.86(18) 1_455 .
C41 K4 H69A 122.5(9) 1_455 .
C40 K4 H69A 103.6(12) 1_455 .
C69 K4 H69A 18.4(4) . .
C42 K4 H69A 149.2(9) 1_455 .
C68 K4 H69A 36.1(9) . .
C55 K4 H69A 124.4(7) 1_455 .
C67 K4 H69A 49.7(13) . .
C67 Si15 C66 110.2(3) . .
C67 Si15 C64 113.7(4) . .
C66 Si15 C64 104.9(4) . .
C67 Si15 C65 112.0(4) . .
C66 Si15 C65 110.2(4) . .
C64 Si15 C65 105.6(5) . .
Si15 C64 H64A 109.5 . .
Si15 C64 H64B 109.5 . .
H64A C64 H64B 109.5 . .
Si15 C64 H64C 109.5 . .
H64A C64 H64C 109.5 . .
H64B C64 H64C 109.5 . .
Si15 C65 H65A 109.5 . .
Si15 C65 H65B 109.5 . .
H65A C65 H65B 109.5 . .
Si15 C65 H65C 109.5 . .
H65A C65 H65C 109.5 . .
H65B C65 H65C 109.5 . .
Si15 C66 H66A 109.5 . .
Si15 C66 H66B 109.5 . .
H66A C66 H66B 109.5 . .
Si15 C66 H66C 109.5 . .
H66A C66 H66C 109.5 . .
H66B C66 H66C 109.5 . .
C68 C67 Si15 115.4(5) . .
C68 C67 Mn2 104.7(4) . .
Si15 C67 Mn2 115.1(3) . .
C68 C67 K4 70.9(4) . .
Si15 C67 K4 95.0(2) . .
Mn2 C67 K4 147.2(3) . .
C68 C67 H67A 113(4) . .
Si15 C67 H67A 120(4) . .
Mn2 C67 H67A 83(4) . .
K4 C67 H67A 70(4) . .
C69 C68 C67 129.7(7) . .
C69 C68 K4 67.9(4) . .
C67 C68 K4 83.4(4) . .
C69 C68 H68A 117(4) . .
C67 C68 H68A 113(4) . .
K4 C68 H68A 118(4) . .
C68 C69 Si16 127.4(6) . .
C68 C69 K4 87.2(4) . .
Si16 C69 K4 114.3(3) . .
C68 C69 H69A 112(4) . .
Si16 C69 H69A 119(4) . .
K4 C69 H69A 77(4) . .
C69 Si16 C71 108.7(4) . .
C69 Si16 C72 108.7(4) . .
C71 Si16 C72 109.2(5) . .
C69 Si16 C70 111.5(4) . .
C71 Si16 C70 111.2(4) . .
C72 Si16 C70 107.5(5) . .
Si16 C70 H70A 109.5 . .
Si16 C70 H70B 109.5 . .
H70A C70 H70B 109.5 . .
Si16 C70 H70C 109.5 . .
H70A C70 H70C 109.5 . .
H70B C70 H70C 109.5 . .
Si16 C71 H71A 109.5 . .
Si16 C71 H71B 109.5 . .
H71A C71 H71B 109.5 . .
Si16 C71 H71C 109.5 . .
H71A C71 H71C 109.5 . .
H71B C71 H71C 109.5 . .
Si16 C72 H72A 109.5 . .
Si16 C72 H72B 109.5 . .
H72A C72 H72B 109.5 . .
Si16 C72 H72C 109.5 . .
H72A C72 H72C 109.5 . .
H72B C72 H72C 109.5 . .

loop_
_geom_bond_atom_site_label_1
_geom_bond_atom_site_label_2
_geom_bond_distance
_geom_bond_site_symmetry_2
K1 C5 2.995(8) .
K1 C6 3.027(8) .
K1 C15 3.060(8) .
K1 C14 3.146(7) .
K1 C4 3.153(7) .
K1 C20 3.289(9) 1_565
K1 C13 3.339(7) .
K1 H6A 2.88(7) .
K1 H15A 2.74(7) .
Si1 C4 1.835(8) .
Si1 C2 1.866(10) .
Si1 C3 1.869(9) .
Si1 C1 1.876(9) .
C1 H1A 0.9800 .
C1 H1B 0.9800 .
C1 H1C 0.9800 .
C2 H2A 0.9800 .
C2 H2B 0.9800 .
C2 H2C 0.9800 .
C3 H3A 0.9800 .
C3 H3B 0.9800 .
C3 H3C 0.9800 .
C4 C5 1.415(10) .
C4 K2 2.998(8) 1_655
C4 H4A 0.96(2) .
C5 C6 1.375(10) .
C5 K2 2.921(7) 1_655
C5 H5A 0.96(2) .
C6 Si2 1.828(7) .
C6 K2 3.077(7) 1_655
C6 H6A 0.96(2) .
Si2 C7 1.860(9) .
Si2 C9 1.872(10) .
Si2 C8 1.873(8) .
C7 H7A 0.9800 .
C7 H7B 0.9800 .
C7 H7C 0.9800 .
C8 H8A 0.9800 .
C8 H8B 0.9800 .
C8 H8C 0.9800 .
C9 H9A 0.9800 .
C9 H9B 0.9800 .
C9 H9C 0.9800 .
Si3 C10 1.838(8) .
Si3 C11 1.857(8) .
Si3 C13 1.866(7) .
Si3 C12 1.882(8) .
C10 H10A 0.9800 .
C10 H10B 0.9800 .
C10 H10C 0.9800 .
C11 H11A 0.9800 .
C11 H11B 0.9800 .
C11 H11C 0.9800 .
C12 H12A 0.9800 .
C12 H12B 0.9800 .
C12 H12C 0.9800 .
C13 C14 1.469(9) .
C13 Mn1 2.232(7) .
C13 H13A 0.94(2) .
C14 C15 1.341(10) .
C14 H14A 0.97(2) .
C15 Si4 1.847(7) .
C15 H15A 0.96(2) .
Si4 C16 1.866(10) .
Si4 C17 1.876(9) .
Si4 C18 1.884(9) .
C16 H16A 0.9800 .
C16 H16B 0.9800 .
C16 H16C 0.9800 .
C17 H17A 0.9800 .
C17 H17B 0.9800 .
C17 H17C 0.9800 .
C18 H18A 0.9800 .
C18 H18B 0.9800 .
C18 H18C 0.9800 .
Mn1 C31 2.197(6) .
Mn1 C23 2.342(7) .
Mn1 C22 2.385(7) .
Mn1 C24 2.477(7) .
Si5 C22 1.822(8) .
Si5 C19 1.861(8) .
Si5 C20 1.887(8) .
Si5 C21 1.890(8) .
C19 H19A 0.9800 .
C19 H19B 0.9800 .
C19 H19C 0.9800 .
C20 H20A 0.9800 .
C20 H20B 0.9800 .
C20 H20C 0.9800 .
C21 H21A 0.9800 .
C21 H21B 0.9800 .
C21 H21C 0.9800 .
C22 C23 1.423(10) .
C22 H22A 0.95(2) .
C23 C24 1.390(10) .
C23 H23A 0.97(2) .
C24 Si6 1.854(7) .
C24 H24A 0.95(2) .
Si6 C26 1.867(9) .
Si6 C25 1.873(9) .
Si6 C27 1.880(9) .
C25 H25A 0.9800 .
C25 H25B 0.9800 .
C25 H25C 0.9800 .
C26 H26A 0.9800 .
C26 H26B 0.9800 .
C26 H26C 0.9800 .
C27 H27A 0.9800 .
C27 H27B 0.9800 .
C27 H27C 0.9800 .
K2 C5 2.921(7) 1_455
K2 C4 2.998(8) 1_455
K2 C33 3.008(7) .
K2 C6 3.077(7) 1_455
K2 C32 3.249(7) .
K2 C21 3.392(8) 1_455
K2 C31 3.466(7) .
K2 H31A 2.97(7) .
Si7 C29 1.840(8) .
Si7 C30 1.848(9) .
Si7 C31 1.858(7) .
Si7 C28 1.863(8) .
C28 H28A 0.9800 .
C28 H28B 0.9800 .
C28 H28C 0.9800 .
C29 H29A 0.9800 .
C29 H29B 0.9800 .
C29 H29C 0.9800 .
C30 H30A 0.9800 .
C30 H30B 0.9800 .
C30 H30C 0.9800 .
C31 C32 1.465(9) .
C31 H31A 0.97(2) .
C32 C33 1.353(10) .
C32 H32A 0.97(2) .
C33 Si8 1.831(8) .
C33 H33A 0.96(2) .
Si8 C35 1.834(9) .
Si8 C36 1.873(9) .
Si8 C34 1.894(9) .
C34 H34A 0.9800 .
C34 H34B 0.9800 .
C34 H34C 0.9800 .
C35 H35A 0.9800 .
C35 H35B 0.9800 .
C35 H35C 0.9800 .
C36 H36A 0.9800 .
C36 H36B 0.9800 .
C36 H36C 0.9800 .
K3 C41 2.985(7) .
K3 C42 3.000(8) .
K3 C51 3.031(8) .
K3 C40 3.109(8) .
K3 C50 3.124(7) .
K3 C57 3.257(9) 1_565
K3 C49 3.303(7) .
K3 H42A 3.09(7) .
K3 H51A 3.01(7) .
Si9 C40 1.816(7) .
Si9 C38 1.841(10) .
Si9 C39 1.891(11) .
Si9 C37 1.902(9) .
C37 H37A 0.9800 .
C37 H37B 0.9800 .
C37 H37C 0.9800 .
C38 H38A 0.9800 .
C38 H38B 0.9800 .
C38 H38C 0.9800 .
C39 H39A 0.9800 .
C39 H39B 0.9800 .
C39 H39C 0.9800 .
C40 C41 1.410(9) .
C40 K4 2.986(8) 1_655
C40 H40A 0.96(2) .
C41 C42 1.419(10) .
C41 K4 2.944(7) 1_655
C41 H41A 0.96(2) .
C42 Si10 1.822(8) .
C42 K4 3.144(8) 1_655
C42 H42A 0.95(2) .
Si10 C45 1.872(8) .
Si10 C44 1.881(8) .
Si10 C43 1.882(8) .
C43 H43A 0.9800 .
C43 H43B 0.9800 .
C43 H43C 0.9800 .
C44 H44A 0.9800 .
C44 H44B 0.9800 .
C44 H44C 0.9800 .
C45 H45A 0.9800 .
C45 H45B 0.9800 .
C45 H45C 0.9800 .
Si11 C49 1.854(7) .
Si11 C46 1.858(8) .
Si11 C48 1.878(8) .
Si11 C47 1.883(7) .
C46 H46A 0.9800 .
C46 H46B 0.9800 .
C46 H46C 0.9800 .
C47 H47A 0.9800 .
C47 H47B 0.9800 .
C47 H47C 0.9800 .
C48 H48A 0.9800 .
C48 H48B 0.9800 .
C48 H48C 0.9800 .
C49 C50 1.439(10) .
C49 Mn2 2.235(7) .
C49 H49A 0.96(2) .
C50 C51 1.352(9) .
C50 H50A 0.962(19) .
C51 Si12 1.821(8) .
C51 H51A 0.96(2) .
Si12 C54 1.857(12) .
Si12 C52 1.877(9) .
Si12 C53 1.882(10) .
C52 H52A 0.9800 .
C52 H52B 0.9800 .
C52 H52C 0.9800 .
C53 H53A 0.9800 .
C53 H53B 0.9800 .
C53 H53C 0.9800 .
C54 H54A 0.9800 .
C54 H54B 0.9800 .
C54 H54C 0.9800 .
Mn2 C67 2.199(6) .
Mn2 C59 2.341(7) .
Mn2 C58 2.381(7) .
Mn2 C60 2.467(7) .
Si13 C58 1.830(7) .
Si13 C56 1.882(8) .
Si13 C55 1.884(8) .
Si13 C57 1.887(8) .
C55 H55A 0.9800 .
C55 H55B 0.9800 .
C55 H55C 0.9800 .
C56 H56A 0.9800 .
C56 H56B 0.9800 .
C56 H56C 0.9800 .
C57 H57A 0.9800 .
C57 H57B 0.9800 .
C57 H57C 0.9800 .
C58 C59 1.417(9) .
C58 H58A 0.95(2) .
C59 C60 1.373(10) .
C59 H59A 0.94(2) .
C60 Si14 1.865(7) .
C60 H60A 0.97(2) .
Si14 C61 1.867(9) .
Si14 C62 1.879(9) .
Si14 C63 1.881(8) .
C61 H61A 0.9800 .
C61 H61B 0.9800 .
C61 H61C 0.9800 .
C62 H62A 0.9800 .
C62 H62B 0.9800 .
C62 H62C 0.9800 .
C63 H63A 0.9800 .
C63 H63B 0.9800 .
C63 H63C 0.9800 .
K4 C41 2.944(7) 1_455
K4 C40 2.986(8) 1_455
K4 C69 3.013(7) .
K4 C42 3.144(8) 1_455
K4 C68 3.248(7) .
K4 C55 3.397(8) 1_455
K4 C67 3.414(7) .
K4 H69A 2.94(7) .
Si15 C67 1.831(7) .
Si15 C66 1.870(8) .
Si15 C64 1.893(8) .
Si15 C65 1.895(10) .
C64 H64A 0.9800 .
C64 H64B 0.9800 .
C64 H64C 0.9800 .
C65 H65A 0.9800 .
C65 H65B 0.9800 .
C65 H65C 0.9800 .
C66 H66A 0.9800 .
C66 H66B 0.9800 .
C66 H66C 0.9800 .
C67 C68 1.490(8) .
C67 H67A 0.96(2) .
C68 C69 1.369(10) .
C68 H68A 0.96(2) .
C69 Si16 1.838(7) .
C69 H69A 0.95(2) .
Si16 C71 1.864(8) .
Si16 C72 1.890(8) .
Si16 C70 1.908(9) .
C70 H70A 0.9800 .
C70 H70B 0.9800 .
C70 H70C 0.9800 .
C71 H71A 0.9800 .
C71 H71B 0.9800 .
C71 H71C 0.9800 .
C72 H72A 0.9800 .
C72 H72B 0.9800 .
C72 H72C 0.9800 .

loop_
_geom_torsion_atom_site_label_1
_geom_torsion_atom_site_label_2
_geom_torsion_atom_site_label_3
_geom_torsion_atom_site_label_4
_geom_torsion
_geom_torsion_site_symmetry_1
_geom_torsion_site_symmetry_4
C2 Si1 C4 C5 52.7(8) . .
C3 Si1 C4 C5 -66.5(8) . .
C1 Si1 C4 C5 174.2(7) . .
C2 Si1 C4 K2 138.1(5) . 1_655
C3 Si1 C4 K2 18.9(5) . 1_655
C1 Si1 C4 K2 -100.4(4) . 1_655
C2 Si1 C4 K1 -33.2(6) . .
C3 Si1 C4 K1 -152.3(4) . .
C1 Si1 C4 K1 88.3(5) . .
C6 K1 C4 C5 25.6(4) . .
C15 K1 C4 C5 87.6(5) . .
C14 K1 C4 C5 114.1(4) . .
C20 K1 C4 C5 -57.1(5) 1_565 .
C13 K1 C4 C5 119.2(4) . .
C5 K1 C4 Si1 119.7(6) . .
C6 K1 C4 Si1 145.3(5) . .
C15 K1 C4 Si1 -152.7(3) . .
C14 K1 C4 Si1 -126.1(4) . .
C20 K1 C4 Si1 62.7(4) 1_565 .
C13 K1 C4 Si1 -121.1(4) . .
C5 K1 C4 K2 -50.3(4) . 1_655
C6 K1 C4 K2 -24.7(3) . 1_655
C15 K1 C4 K2 37.2(4) . 1_655
C14 K1 C4 K2 63.8(3) . 1_655
C20 K1 C4 K2 -107.4(3) 1_565 1_655
C13 K1 C4 K2 68.8(3) . 1_655
Si1 C4 C5 C6 179.0(6) . .
K2 C4 C5 C6 71.5(8) 1_655 .
K1 C4 C5 C6 -68.0(8) . .
Si1 C4 C5 K2 107.5(6) . 1_655
K1 C4 C5 K2 -139.5(2) . 1_655
Si1 C4 C5 K1 -113.0(5) . .
K2 C4 C5 K1 139.5(2) 1_655 .
C15 K1 C5 C6 23.2(5) . .
C14 K1 C5 C6 52.7(5) . .
C4 K1 C5 C6 133.5(7) . .
C20 K1 C5 C6 -104.7(4) 1_565 .
C13 K1 C5 C6 69.8(4) . .
C6 K1 C5 C4 -133.5(7) . .
C15 K1 C5 C4 -110.3(4) . .
C14 K1 C5 C4 -80.8(5) . .
C20 K1 C5 C4 121.8(5) 1_565 .
C13 K1 C5 C4 -63.7(5) . .
C6 K1 C5 K2 -66.9(5) . 1_655
C15 K1 C5 K2 -43.8(5) . 1_655
C14 K1 C5 K2 -14.2(5) . 1_655
C4 K1 C5 K2 66.6(5) . 1_655
C20 K1 C5 K2 -171.6(4) 1_565 1_655
C13 K1 C5 K2 2.9(4) . 1_655
C4 C5 C6 Si2 177.2(6) . .
K2 C5 C6 Si2 -113.1(6) 1_655 .
K1 C5 C6 Si2 107.1(6) . .
C4 C5 C6 K1 70.1(8) . .
K2 C5 C6 K1 139.9(2) 1_655 .
C4 C5 C6 K2 -69.7(8) . 1_655
K1 C5 C6 K2 -139.9(2) . 1_655
C15 K1 C6 C5 -160.2(4) . .
C14 K1 C6 C5 -136.6(4) . .
C4 K1 C6 C5 -25.7(4) . .
C20 K1 C6 C5 72.5(4) 1_565 .
C13 K1 C6 C5 -113.8(4) . .
C5 K1 C6 Si2 -125.0(6) . .
C15 K1 C6 Si2 74.7(4) . .
C14 K1 C6 Si2 98.3(4) . .
C4 K1 C6 Si2 -150.7(5) . .
C20 K1 C6 Si2 -52.5(4) 1_565 .
C13 K1 C6 Si2 121.2(3) . .
C5 K1 C6 K2 50.3(4) . 1_655
C15 K1 C6 K2 -109.9(3) . 1_655
C14 K1 C6 K2 -86.3(3) . 1_655
C4 K1 C6 K2 24.7(3) . 1_655
C20 K1 C6 K2 122.9(3) 1_565 1_655
C13 K1 C6 K2 -63.4(3) . 1_655
C5 C6 Si2 C7 -3.6(8) . .
K1 C6 Si2 C7 84.8(4) . .
K2 C6 Si2 C7 -91.0(4) 1_655 .
C5 C6 Si2 C9 117.6(8) . .
K1 C6 Si2 C9 -154.0(4) . .
K2 C6 Si2 C9 30.2(6) 1_655 .
C5 C6 Si2 C8 -123.5(8) . .
K1 C6 Si2 C8 -35.1(5) . .
K2 C6 Si2 C8 149.1(5) 1_655 .
C10 Si3 C13 C14 58.2(7) . .
C11 Si3 C13 C14 -176.7(5) . .
C12 Si3 C13 C14 -60.1(6) . .
C10 Si3 C13 Mn1 -55.3(5) . .
C11 Si3 C13 Mn1 69.8(4) . .
C12 Si3 C13 Mn1 -173.6(3) . .
C10 Si3 C13 K1 124.8(3) . .
C11 Si3 C13 K1 -110.1(3) . .
C12 Si3 C13 K1 6.5(4) . .
C5 K1 C13 C14 -146.1(4) . .
C6 K1 C13 C14 -121.4(4) . .
C15 K1 C13 C14 -25.1(4) . .
C4 K1 C13 C14 -169.7(4) . .
C5 K1 C13 Si3 93.9(3) . .
C6 K1 C13 Si3 118.6(3) . .
C15 K1 C13 Si3 -145.1(4) . .
C14 K1 C13 Si3 -120.0(5) . .
C4 K1 C13 Si3 70.3(3) . .
C5 K1 C13 Mn1 -85.7(9) . .
C6 K1 C13 Mn1 -61.0(9) . .
C15 K1 C13 Mn1 35.3(8) . .
C14 K1 C13 Mn1 60.4(8) . .
C4 K1 C13 Mn1 -109.2(9) . .
Si3 C13 C14 C15 142.4(7) . .
Mn1 C13 C14 C15 -98.6(8) . .
K1 C13 C14 C15 64.2(7) . .
Si3 C13 C14 K1 78.2(4) . .
Mn1 C13 C14 K1 -162.8(3) . .
C5 K1 C14 C15 -92.3(5) . .
C6 K1 C14 C15 -70.7(4) . .
C4 K1 C14 C15 -121.6(4) . .
C20 K1 C14 C15 41.6(6) 1_565 .
C13 K1 C14 C15 -133.1(6) . .
C5 K1 C14 C13 40.9(5) . .
C6 K1 C14 C13 62.4(4) . .
C15 K1 C14 C13 133.1(6) . .
C4 K1 C14 C13 11.5(5) . .
C20 K1 C14 C13 174.7(4) 1_565 .
C13 C14 C15 Si4 173.8(6) . .
K1 C14 C15 Si4 -117.4(6) . .
C13 C14 C15 K1 -68.8(7) . .
C5 K1 C15 C14 103.9(4) . .
C6 K1 C15 C14 114.0(4) . .
C4 K1 C15 C14 72.5(5) . .
C20 K1 C15 C14 -154.0(4) 1_565 .
C13 K1 C15 C14 26.2(4) . .
C5 K1 C15 Si4 -128.4(3) . .
C6 K1 C15 Si4 -118.2(3) . .
C14 K1 C15 Si4 127.7(6) . .
C4 K1 C15 Si4 -159.8(3) . .
C20 K1 C15 Si4 -26.2(5) 1_565 .
C13 K1 C15 Si4 153.9(5) . .
C14 C15 Si4 C16 -16.9(9) . .
K1 C15 Si4 C16 -116.9(5) . .
C14 C15 Si4 C17 104.4(8) . .
K1 C15 Si4 C17 4.4(5) . .
C14 C15 Si4 C18 -136.5(8) . .
K1 C15 Si4 C18 123.5(5) . .
C14 C13 Mn1 C31 -23.3(5) . .
Si3 C13 Mn1 C31 101.2(3) . .
K1 C13 Mn1 C31 -79.2(9) . .
C14 C13 Mn1 C23 155.2(4) . .
Si3 C13 Mn1 C23 -80.3(4) . .
K1 C13 Mn1 C23 99.3(9) . .
C14 C13 Mn1 C22 116.9(4) . .
Si3 C13 Mn1 C22 -118.6(3) . .
K1 C13 Mn1 C22 61.0(9) . .
C14 C13 Mn1 C24 -169.9(4) . .
Si3 C13 Mn1 C24 -45.4(5) . .
K1 C13 Mn1 C24 134.2(8) . .
C19 Si5 C22 C23 -137.4(7) . .
C20 Si5 C22 C23 103.0(7) . .
C21 Si5 C22 C23 -16.8(8) . .
C19 Si5 C22 Mn1 -50.3(5) . .
C20 Si5 C22 Mn1 -169.9(4) . .
C21 Si5 C22 Mn1 70.3(4) . .
C31 Mn1 C22 C23 -120.6(4) . .
C13 Mn1 C22 C23 99.8(5) . .
C24 Mn1 C22 C23 -25.1(4) . .
C31 Mn1 C22 Si5 118.6(4) . .
C13 Mn1 C22 Si5 -21.0(5) . .
C23 Mn1 C22 Si5 -120.8(6) . .
C24 Mn1 C22 Si5 -146.0(5) . .
Si5 C22 C23 C24 174.1(6) . .
Mn1 C22 C23 C24 60.3(8) . .
Si5 C22 C23 Mn1 113.8(6) . .
C31 Mn1 C23 C24 -54.2(5) . .
C13 Mn1 C23 C24 127.5(4) . .
C22 Mn1 C23 C24 -136.5(6) . .
C31 Mn1 C23 C22 82.3(5) . .
C13 Mn1 C23 C22 -95.9(5) . .
C24 Mn1 C23 C22 136.5(6) . .
C22 C23 C24 Si6 172.6(6) . .
Mn1 C23 C24 Si6 -128.9(6) . .
C22 C23 C24 Mn1 -58.5(7) . .
C31 Mn1 C24 C23 139.4(4) . .
C13 Mn1 C24 C23 -71.7(5) . .
C22 Mn1 C24 C23 26.3(4) . .
C31 Mn1 C24 Si6 -99.6(5) . .
C13 Mn1 C24 Si6 49.4(6) . .
C23 Mn1 C24 Si6 121.0(7) . .
C22 Mn1 C24 Si6 147.3(6) . .
C23 C24 Si6 C26 -133.4(7) . .
Mn1 C24 Si6 C26 132.4(5) . .
C23 C24 Si6 C25 -12.1(8) . .
Mn1 C24 Si6 C25 -106.4(5) . .
C23 C24 Si6 C27 108.8(7) . .
Mn1 C24 Si6 C27 14.6(7) . .
C29 Si7 C31 C32 -173.3(5) . .
C30 Si7 C31 C32 -50.0(6) . .
C28 Si7 C31 C32 66.1(6) . .
C29 Si7 C31 Mn1 -49.5(5) . .
C30 Si7 C31 Mn1 73.8(5) . .
C28 Si7 C31 Mn1 -170.1(4) . .
C29 Si7 C31 K2 117.4(3) . .
C30 Si7 C31 K2 -119.2(3) . .
C28 Si7 C31 K2 -3.1(4) . .
C13 Mn1 C31 C32 -104.8(5) . .
C23 Mn1 C31 C32 77.0(5) . .
C22 Mn1 C31 C32 116.9(4) . .
C24 Mn1 C31 C32 49.2(5) . .
C13 Mn1 C31 Si7 125.6(4) . .
C23 Mn1 C31 Si7 -52.6(5) . .
C22 Mn1 C31 Si7 -12.7(5) . .
C24 Mn1 C31 Si7 -80.4(4) . .
C13 Mn1 C31 K2 -30.0(6) . .
C23 Mn1 C31 K2 151.8(4) . .
C22 Mn1 C31 K2 -168.2(4) . .
C24 Mn1 C31 K2 124.0(5) . .
C5 K2 C31 C32 130.3(5) 1_455 .
C4 K2 C31 C32 73.6(5) 1_455 .
C33 K2 C31 C32 23.1(4) . .
C6 K2 C31 C32 -175.2(4) 1_455 .
C21 K2 C31 C32 -70.1(4) 1_455 .
C5 K2 C31 Si7 -113.3(4) 1_455 .
C4 K2 C31 Si7 -170.0(3) 1_455 .
C33 K2 C31 Si7 139.4(4) . .
C6 K2 C31 Si7 -58.9(5) 1_455 .
C32 K2 C31 Si7 116.4(5) . .
C21 K2 C31 Si7 46.3(3) 1_455 .
C5 K2 C31 Mn1 44.7(7) 1_455 .
C4 K2 C31 Mn1 -12.1(7) 1_455 .
C33 K2 C31 Mn1 -62.6(5) . .
C6 K2 C31 Mn1 99.1(6) 1_455 .
C32 K2 C31 Mn1 -85.7(6) . .
C21 K2 C31 Mn1 -155.7(5) 1_455 .
Si7 C31 C32 C33 -140.8(7) . .
Mn1 C31 C32 C33 90.2(8) . .
K2 C31 C32 C33 -55.6(7) . .
Si7 C31 C32 K2 -85.1(4) . .
Mn1 C31 C32 K2 145.8(3) . .
C5 K2 C32 C33 36.2(8) 1_455 .
C4 K2 C32 C33 2.1(6) 1_455 .
C21 K2 C32 C33 -104.4(5) 1_455 .
C31 K2 C32 C33 137.4(6) . .
C5 K2 C32 C31 -101.2(6) 1_455 .
C4 K2 C32 C31 -135.3(4) 1_455 .
C33 K2 C32 C31 -137.4(6) . .
C21 K2 C32 C31 118.2(4) 1_455 .
C31 C32 C33 Si8 179.1(6) . .
K2 C32 C33 Si8 116.2(7) . .
C31 C32 C33 K2 62.9(7) . .
C5 K2 C33 C32 -161.2(4) 1_455 .
C4 K2 C33 C32 -178.5(4) 1_455 .
C6 K2 C33 C32 -175.1(6) 1_455 .
C21 K2 C33 C32 83.1(5) 1_455 .
C31 K2 C33 C32 -23.4(4) . .
C5 K2 C33 Si8 68.8(5) 1_455 .
C4 K2 C33 Si8 51.5(4) 1_455 .
C6 K2 C33 Si8 54.9(8) 1_455 .
C32 K2 C33 Si8 -130.0(7) . .
C21 K2 C33 Si8 -47.0(4) 1_455 .
C31 K2 C33 Si8 -153.4(5) . .
C32 C33 Si8 C35 18.7(8) . .
K2 C33 Si8 C35 123.6(4) . .
C32 C33 Si8 C36 140.8(7) . .
K2 C33 Si8 C36 -114.3(4) . .
C32 C33 Si8 C34 -100.1(8) . .
K2 C33 Si8 C34 4.8(5) . .
C38 Si9 C40 C41 -173.1(7) . .
C39 Si9 C40 C41 -52.2(8) . .
C37 Si9 C40 C41 65.7(8) . .
C38 Si9 C40 K4 101.5(5) . 1_655
C39 Si9 C40 K4 -137.7(5) . 1_655
C37 Si9 C40 K4 -19.7(5) . 1_655
C38 Si9 C40 K3 -84.8(5) . .
C39 Si9 C40 K3 36.0(6) . .
C37 Si9 C40 K3 153.9(4) . .
C42 K3 C40 C41 -26.4(4) . .
C51 K3 C40 C41 -88.4(5) . .
C50 K3 C40 C41 -116.1(4) . .
C57 K3 C40 C41 59.6(5) 1_565 .
C49 K3 C40 C41 -121.8(4) . .
C41 K3 C40 Si9 -119.4(7) . .
C42 K3 C40 Si9 -145.8(5) . .
C51 K3 C40 Si9 152.2(3) . .
C50 K3 C40 Si9 124.5(4) . .
C57 K3 C40 Si9 -59.8(4) 1_565 .
C49 K3 C40 Si9 118.8(4) . .
C41 K3 C40 K4 53.2(4) . 1_655
C42 K3 C40 K4 26.8(3) . 1_655
C51 K3 C40 K4 -35.2(4) . 1_655
C50 K3 C40 K4 -62.9(4) . 1_655
C57 K3 C40 K4 112.8(3) 1_565 1_655
C49 K3 C40 K4 -68.6(3) . 1_655
Si9 C40 C41 C42 -178.3(6) . .
K4 C40 C41 C42 -72.7(7) 1_655 .
K3 C40 C41 C42 65.7(7) . .
Si9 C40 C41 K4 -105.6(6) . 1_655
K3 C40 C41 K4 138.4(2) . 1_655
Si9 C40 C41 K3 116.0(6) . .
K4 C40 C41 K3 -138.4(2) 1_655 .
C42 K3 C41 C40 133.0(7) . .
C51 K3 C41 C40 111.4(5) . .
C50 K3 C41 C40 80.4(5) . .
C57 K3 C41 C40 -118.6(5) 1_565 .
C49 K3 C41 C40 62.3(5) . .
C51 K3 C41 C42 -21.6(5) . .
C40 K3 C41 C42 -133.0(7) . .
C50 K3 C41 C42 -52.5(5) . .
C57 K3 C41 C42 108.5(4) 1_565 .
C49 K3 C41 C42 -70.7(4) . .
C42 K3 C41 K4 68.8(5) . 1_655
C51 K3 C41 K4 47.2(4) . 1_655
C40 K3 C41 K4 -64.2(4) . 1_655
C50 K3 C41 K4 16.3(4) . 1_655
C57 K3 C41 K4 177.3(4) 1_565 1_655
C49 K3 C41 K4 -1.8(4) . 1_655
C40 C41 C42 Si10 -178.6(6) . .
K4 C41 C42 Si10 111.6(6) 1_655 .
K3 C41 C42 Si10 -110.8(6) . .
C40 C41 C42 K3 -67.8(7) . .
K4 C41 C42 K3 -137.5(2) 1_655 .
C40 C41 C42 K4 69.7(7) . 1_655
K3 C41 C42 K4 137.5(2) . 1_655
C51 K3 C42 C41 162.0(4) . .
C40 K3 C42 C41 25.7(4) . .
C50 K3 C42 C41 138.0(4) . .
C57 K3 C42 C41 -68.6(4) 1_565 .
C49 K3 C42 C41 114.6(4) . .
C41 K3 C42 Si10 124.4(6) . .
C51 K3 C42 Si10 -73.6(4) . .
C40 K3 C42 Si10 150.1(5) . .
C50 K3 C42 Si10 -97.5(4) . .
C57 K3 C42 Si10 55.8(4) 1_565 .
C49 K3 C42 Si10 -121.0(4) . .
C41 K3 C42 K4 -50.4(4) . 1_655
C51 K3 C42 K4 111.6(3) . 1_655
C40 K3 C42 K4 -24.8(3) . 1_655
C50 K3 C42 K4 87.6(3) . 1_655
C57 K3 C42 K4 -119.0(3) 1_565 1_655
C49 K3 C42 K4 64.1(3) . 1_655
C41 C42 Si10 C45 8.7(8) . .
K3 C42 Si10 C45 -81.9(4) . .
K4 C42 Si10 C45 93.2(4) 1_655 .
C41 C42 Si10 C44 -114.7(7) . .
K3 C42 Si10 C44 154.7(4) . .
K4 C42 Si10 C44 -30.1(5) 1_655 .
C41 C42 Si10 C43 128.4(7) . .
K3 C42 Si10 C43 37.8(5) . .
K4 C42 Si10 C43 -147.0(4) 1_655 .
C46 Si11 C49 C50 175.7(6) . .
C48 Si11 C49 C50 58.1(7) . .
C47 Si11 C49 C50 -60.2(6) . .
C46 Si11 C49 Mn2 -67.7(4) . .
C48 Si11 C49 Mn2 174.7(3) . .
C47 Si11 C49 Mn2 56.4(4) . .
C46 Si11 C49 K3 108.9(3) . .
C48 Si11 C49 K3 -8.7(4) . .
C47 Si11 C49 K3 -127.0(3) . .
C41 K3 C49 C50 144.8(4) . .
C42 K3 C49 C50 118.9(4) . .
C51 K3 C49 C50 23.9(4) . .
C40 K3 C49 C50 168.3(4) . .
C41 K3 C49 Si11 -92.6(3) . .
C42 K3 C49 Si11 -118.6(3) . .
C51 K3 C49 Si11 146.4(4) . .
C40 K3 C49 Si11 -69.2(3) . .
C50 K3 C49 Si11 122.5(5) . .
C41 K3 C49 Mn2 77.9(9) . .
C42 K3 C49 Mn2 52.0(9) . .
C51 K3 C49 Mn2 -43.1(8) . .
C40 K3 C49 Mn2 101.4(9) . .
C50 K3 C49 Mn2 -66.9(9) . .
Si11 C49 C50 C51 -139.7(7) . .
Mn2 C49 C50 C51 99.4(8) . .
K3 C49 C50 C51 -62.0(8) . .
Si11 C49 C50 K3 -77.7(4) . .
Mn2 C49 C50 K3 161.4(3) . .
C41 K3 C50 C51 92.7(5) . .
C42 K3 C50 C51 70.1(5) . .
C40 K3 C50 C51 122.9(4) . .
C57 K3 C50 C51 -48.7(6) 1_565 .
C49 K3 C50 C51 136.2(6) . .
C41 K3 C50 C49 -43.5(5) . .
C42 K3 C50 C49 -66.1(4) . .
C51 K3 C50 C49 -136.2(6) . .
C40 K3 C50 C49 -13.3(4) . .
C57 K3 C50 C49 175.2(4) 1_565 .
C49 C50 C51 Si12 -173.1(6) . .
K3 C50 C51 Si12 120.5(7) . .
C49 C50 C51 K3 66.3(8) . .
C41 K3 C51 C50 -105.4(4) . .
C42 K3 C51 C50 -115.3(4) . .
C40 K3 C51 C50 -72.8(5) . .
C57 K3 C51 C50 150.3(4) 1_565 .
C49 K3 C51 C50 -24.2(4) . .
C41 K3 C51 Si12 125.4(3) . .
C42 K3 C51 Si12 115.5(4) . .
C40 K3 C51 Si12 158.0(3) . .
C50 K3 C51 Si12 -129.2(6) . .
C57 K3 C51 Si12 21.1(5) 1_565 .
C49 K3 C51 Si12 -153.4(5) . .
C50 C51 Si12 C54 135.3(8) . .
K3 C51 Si12 C54 -122.1(5) . .
C50 C51 Si12 C52 -106.9(8) . .
K3 C51 Si12 C52 -4.3(5) . .
C50 C51 Si12 C53 15.9(9) . .
K3 C51 Si12 C53 118.5(5) . .
C50 C49 Mn2 C67 25.4(5) . .
Si11 C49 Mn2 C67 -102.8(3) . .
K3 C49 Mn2 C67 87.3(9) . .
C50 C49 Mn2 C59 -153.1(4) . .
Si11 C49 Mn2 C59 78.8(4) . .
K3 C49 Mn2 C59 -91.1(9) . .
C50 C49 Mn2 C58 -114.6(4) . .
Si11 C49 Mn2 C58 117.2(3) . .
K3 C49 Mn2 C58 -52.7(9) . .
C50 C49 Mn2 C60 172.1(4) . .
Si11 C49 Mn2 C60 44.0(5) . .
K3 C49 Mn2 C60 -126.0(8) . .
C56 Si13 C58 C59 138.6(6) . .
C55 Si13 C58 C59 17.6(7) . .
C57 Si13 C58 C59 -103.8(7) . .
C56 Si13 C58 Mn2 52.0(5) . .
C55 Si13 C58 Mn2 -69.0(5) . .
C57 Si13 C58 Mn2 169.6(4) . .
C67 Mn2 C58 C59 120.1(4) . .
C49 Mn2 C58 C59 -101.3(4) . .
C60 Mn2 C58 C59 25.3(4) . .
C67 Mn2 C58 Si13 -120.3(4) . .
C49 Mn2 C58 Si13 18.3(5) . .
C59 Mn2 C58 Si13 119.6(6) . .
C60 Mn2 C58 Si13 144.9(5) . .
Si13 C58 C59 C60 -174.6(6) . .
Mn2 C58 C59 C60 -60.6(7) . .
Si13 C58 C59 Mn2 -114.0(5) . .
C67 Mn2 C59 C60 52.9(5) . .
C49 Mn2 C59 C60 -128.9(4) . .
C58 Mn2 C59 C60 136.0(6) . .
C67 Mn2 C59 C58 -83.1(5) . .
C49 Mn2 C59 C58 95.1(4) . .
C60 Mn2 C59 C58 -136.0(6) . .
C58 C59 C60 Si14 -172.4(6) . .
Mn2 C59 C60 Si14 128.9(6) . .
C58 C59 C60 Mn2 58.8(7) . .
C67 Mn2 C60 C59 -140.2(4) . .
C49 Mn2 C60 C59 71.0(5) . .
C58 Mn2 C60 C59 -26.6(4) . .
C67 Mn2 C60 Si14 99.5(5) . .
C49 Mn2 C60 Si14 -49.3(6) . .
C59 Mn2 C60 Si14 -120.3(7) . .
C58 Mn2 C60 Si14 -146.9(6) . .
C59 C60 Si14 C61 10.9(8) . .
Mn2 C60 Si14 C61 104.8(6) . .
C59 C60 Si14 C62 132.5(7) . .
Mn2 C60 Si14 C62 -133.5(5) . .
C59 C60 Si14 C63 -109.9(7) . .
Mn2 C60 Si14 C63 -15.9(7) . .
C66 Si15 C67 C68 174.0(5) . .
C64 Si15 C67 C68 -68.6(6) . .
C65 Si15 C67 C68 51.0(6) . .
C66 Si15 C67 Mn2 51.8(5) . .
C64 Si15 C67 Mn2 169.2(4) . .
C65 Si15 C67 Mn2 -71.2(5) . .
C66 Si15 C67 K4 -114.8(3) . .
C64 Si15 C67 K4 2.7(4) . .
C65 Si15 C67 K4 122.2(3) . .
C49 Mn2 C67 C68 106.9(5) . .
C59 Mn2 C67 C68 -74.9(5) . .
C58 Mn2 C67 C68 -115.0(5) . .
C60 Mn2 C67 C68 -47.9(5) . .
C49 Mn2 C67 Si15 -125.3(3) . .
C59 Mn2 C67 Si15 52.9(4) . .
C58 Mn2 C67 Si15 12.8(4) . .
C60 Mn2 C67 Si15 79.9(4) . .
C49 Mn2 C67 K4 29.5(5) . .
C59 Mn2 C67 K4 -152.4(4) . .
C58 Mn2 C67 K4 167.5(4) . .
C60 Mn2 C67 K4 -125.4(4) . .
C41 K4 C67 C68 -133.4(5) 1_455 .
C40 K4 C67 C68 -75.7(6) 1_455 .
C69 K4 C67 C68 -22.7(4) . .
C42 K4 C67 C68 171.9(4) 1_455 .
C55 K4 C67 C68 67.9(4) 1_455 .
C41 K4 C67 Si15 111.4(4) 1_455 .
C40 K4 C67 Si15 169.1(3) 1_455 .
C69 K4 C67 Si15 -137.9(4) . .
C42 K4 C67 Si15 56.7(5) 1_455 .
C68 K4 C67 Si15 -115.2(5) . .
C55 K4 C67 Si15 -47.3(3) 1_455 .
C41 K4 C67 Mn2 -45.8(6) 1_455 .
C40 K4 C67 Mn2 11.9(7) 1_455 .
C69 K4 C67 Mn2 64.9(5) . .
C42 K4 C67 Mn2 -100.5(5) 1_455 .
C68 K4 C67 Mn2 87.6(6) . .
C55 K4 C67 Mn2 155.6(4) 1_455 .
Si15 C67 C68 C69 140.4(7) . .
Mn2 C67 C68 C69 -92.1(8) . .
K4 C67 C68 C69 53.9(7) . .
Si15 C67 C68 K4 86.5(4) . .
Mn2 C67 C68 K4 -145.9(3) . .
C41 K4 C68 C69 -36.9(8) 1_455 .
C40 K4 C68 C69 -2.2(6) 1_455 .
C55 K4 C68 C69 101.9(5) 1_455 .
C67 K4 C68 C69 -137.9(7) . .
C41 K4 C68 C67 101.0(6) 1_455 .
C40 K4 C68 C67 135.7(4) 1_455 .
C69 K4 C68 C67 137.9(7) . .
C55 K4 C68 C67 -120.2(4) 1_455 .
C67 C68 C69 Si16 -178.8(6) . .
K4 C68 C69 Si16 -118.8(6) . .
C67 C68 C69 K4 -60.0(7) . .
C41 K4 C69 C68 161.5(4) 1_455 .
C40 K4 C69 C68 178.4(4) 1_455 .
C42 K4 C69 C68 179.9(6) 1_455 .
C55 K4 C69 C68 -84.9(5) 1_455 .
C67 K4 C69 C68 23.4(4) . .
C41 K4 C69 Si16 -68.4(5) 1_455 .
C40 K4 C69 Si16 -51.5(4) 1_455 .
C42 K4 C69 Si16 -50.0(8) 1_455 .
C68 K4 C69 Si16 130.1(6) . .
C55 K4 C69 Si16 45.2(4) 1_455 .
C67 K4 C69 Si16 153.6(5) . .
C68 C69 Si16 C71 -140.0(7) . .
K4 C69 Si16 C71 113.9(4) . .
C68 C69 Si16 C72 101.3(8) . .
K4 C69 Si16 C72 -4.8(6) . .
C68 C69 Si16 C70 -17.1(8) . .
K4 C69 Si16 C70 -123.2(4) . .
